data_4100638
loop_
_publ_author_name
'Andrea C. Sudik'
'Andrew R. Millward'
'Nathan W. Ockwig'
'Adrien P. Cote'
'Jaheon Kim'
'Omar M. Yaghi'

_publ_section_title
;
Design, Synthesis, Structure, and Gas (N2, Ar, CO2, CH4 and H2)
Sorption Properties of Porous Metal-Organic Tetrahedral and
Heterocuboidal Polyhedra
;
_journal_name_full 'Journal of the American Chemical Society'
_journal_paper_doi 10.1021/ja042802q
_journal_year 2005
_chemical_formula_moiety 'C188.50 H132 Fe12 N13.50 O104.50 S12'
_chemical_formula_sum 'C188.5 H132 Fe12 N13.5 O104.5 S12'
_chemical_formula_weight 5313.12
_chemical_name_common IRMOF-53
_space_group_IT_number 2
_symmetry_cell_setting triclinic
_symmetry_space_group_name_Hall '-P 1'
_symmetry_space_group_name_H-M 'P -1'
_cell_angle_alpha 75.847(2)
_cell_angle_beta 75.264(2)
_cell_angle_gamma 60.155(2)
_cell_formula_units_Z 2
_cell_length_a 31.642(3)
_cell_length_b 31.762(3)
_cell_length_c 31.830(3)
_cell_measurement_temperature 293(2)
_cell_volume 26568(4)
_diffrn_ambient_temperature 258(2)
_exptl_crystal_density_diffrn 0.664
_cod_original_formula_sum 'C188.50 H132 Fe12 N13.50 O104.50 S12'
_cod_database_code 4100638

loop_
_symmetry_equiv_pos_as_xyz
'x, y, z'
'-x, -y, -z'

loop_
_atom_site_label
_atom_site_type_symbol
_atom_site_fract_x
_atom_site_fract_y
_atom_site_fract_z
_atom_site_U_iso_or_equiv
_atom_site_adp_type
_atom_site_occupancy
_atom_site_symmetry_multiplicity
_atom_site_calc_flag
_atom_site_refinement_flags
_atom_site_disorder_assembly
_atom_site_disorder_group
Fe11_1 Fe 0.08327(4) 0.57748(4) 0.28714(4) 0.0487(3) Uani 1 1 d . . .
Fe12_1 Fe -0.01957(4) 0.68353(4) 0.28522(4) 0.0488(3) Uani 1 1 d . . .
Fe13_1 Fe 0.03407(4) 0.63548(4) 0.37454(4) 0.0491(3) Uani 1 1 d . . .
Fe21_1 Fe 0.08467(4) 1.29274(4) 0.28358(4) 0.0589(3) Uani 1 1 d . . .
Fe22_1 Fe 0.03545(4) 1.24455(4) 0.37412(4) 0.0539(3) Uani 1 1 d . . .
Fe23_1 Fe -0.02087(4) 1.29230(4) 0.28667(4) 0.0569(3) Uani 1 1 d . . .
Fe31_1 Fe 0.37667(5) 0.86328(4) -0.23578(4) 0.0699(4) Uani 1 1 d . . .
Fe32_1 Fe 0.37517(5) 0.96716(4) -0.23051(4) 0.0633(4) Uani 1 1 d . . .
Fe33_1 Fe 0.27082(5) 0.96634(4) -0.23101(4) 0.0608(3) Uani 1 1 d . . .
Fe41_1 Fe 0.64471(4) 0.63592(4) 0.36983(5) 0.0644(4) Uani 1 1 d . . .
Fe42_1 Fe 0.69520(4) 0.68454(4) 0.28069(5) 0.0615(4) Uani 1 1 d . . .
Fe43_1 Fe 0.69689(4) 0.57907(4) 0.28159(5) 0.0613(4) Uani 1 1 d . . .
S112_1 S -0.00320(8) 0.59528(8) 0.23967(9) 0.0636(6) Uani 1 1 d . . .
S113_1 S 0.08341(11) 0.51861(8) 0.38493(9) 0.0752(7) Uani 1 1 d . . .
S123_1 S -0.08417(8) 0.68986(9) 0.38076(8) 0.0691(7) Uani 1 1 d . . .
S212_1 S 0.08999(11) 1.30518(10) 0.37841(10) 0.0797(7) Uani 1 1 d . . .
S213_1 S -0.00413(10) 1.38589(8) 0.23953(9) 0.0746(7) Uani 1 1 d . . .
S223_1 S -0.08215(9) 1.30558(11) 0.38352(10) 0.0811(8) Uani 1 1 d . . .
S312_1 S 0.46333(14) 0.88915(12) -0.28967(12) 0.1090(11) Uani 1 1 d . . .
S313_1 S 0.29320(15) 0.88813(12) -0.29088(11) 0.1025(10) Uani 1 1 d . . .
S323_1 S 0.28918(10) 1.05843(9) -0.27853(10) 0.0797(8) Uani 1 1 d . . .
S412_1 S 0.70551(10) 0.68927(11) 0.37674(11) 0.0854(8) Uani 1 1 d . . .
S413_1 S 0.70458(10) 0.51911(9) 0.37797(11) 0.0862(8) Uani 1 1 d . . .
S423_1 S 0.79041(8) 0.59668(9) 0.23498(11) 0.0752(7) Uani 1 1 d . . .
O1_1 O 0.03181(17) 0.63185(16) 0.31574(16) 0.0446(12) Uani 1 1 d . . .
O2_1 O -0.07501(18) 0.6878(2) 0.33311(18) 0.0592(15) Uani 1 1 d . . .
O3_1 O -0.1192(2) 0.6719(3) 0.4019(2) 0.101(2) Uani 1 1 d . . .
O4_1 O -0.0997(3) 0.7401(3) 0.3874(3) 0.114(3) Uani 1 1 d . . .
O5_1 O -0.0366(2) 0.6560(2) 0.39782(18) 0.0656(16) Uani 1 1 d . . .
O6_1 O 0.0487(2) 0.56704(19) 0.39985(18) 0.0673(16) Uani 1 1 d . . .
O7_1 O 0.1313(3) 0.5032(3) 0.3951(3) 0.134(3) Uani 1 1 d . . .
O8_1 O 0.0654(3) 0.4844(3) 0.4049(2) 0.119(3) Uani 1 1 d . . .
O9_1 O 0.0871(2) 0.52439(18) 0.33673(19) 0.0637(16) Uani 1 1 d . . .
O10_1 O 0.04007(19) 0.56356(19) 0.26381(19) 0.0607(15) Uani 1 1 d . . .
O11_1 O 0.0137(3) 0.6044(3) 0.1944(2) 0.103(2) Uani 1 1 d . . .
O12_1 O -0.0340(2) 0.5711(2) 0.2482(3) 0.097(2) Uani 1 1 d . . .
O13_1 O -0.0336(2) 0.6422(2) 0.25892(19) 0.0643(15) Uani 1 1 d . . .
O14_1 O -0.0160(2) 0.73877(18) 0.3023(2) 0.0609(15) Uani 1 1 d . . .
O15_1 O 0.0222(2) 0.7054(2) 0.3615(2) 0.0659(16) Uani 1 1 d . . .
O16_1 O 0.1065(2) 0.6175(2) 0.3636(2) 0.0649(16) Uani 1 1 d . . .
O17_1 O 0.13884(19) 0.5819(2) 0.3032(2) 0.0677(16) Uani 1 1 d . . .
O18_1 O 0.0939(2) 0.6188(2) 0.22998(18) 0.0624(15) Uani 1 1 d . . .
O19_1 O 0.0261(2) 0.6912(2) 0.22939(19) 0.0656(16) Uani 1 1 d . . .
O20_1 O 0.03288(18) 1.27717(17) 0.31457(17) 0.0526(13) Uani 1 1 d . . .
O21_1 O 0.0910(2) 1.3190(2) 0.3307(2) 0.0687(16) Uani 1 1 d . . .
O22_1 O 0.0740(4) 1.3481(3) 0.3970(3) 0.125(3) Uani 1 1 d . . .
O23_1 O 0.1389(3) 1.2661(4) 0.3864(3) 0.135(3) Uani 1 1 d . . .
O24_1 O 0.0539(2) 1.2852(2) 0.39644(18) 0.0663(16) Uani 1 1 d . . .
O25_1 O -0.0337(2) 1.2854(2) 0.39841(18) 0.0687(16) Uani 1 1 d . . .
O26_1 O -0.0964(3) 1.2667(4) 0.3937(3) 0.137(3) Uani 1 1 d . . .
O27_1 O -0.1168(3) 1.3491(3) 0.4025(3) 0.137(4) Uani 1 1 d . . .
O28_1 O -0.0750(2) 1.3186(2) 0.3353(2) 0.0686(16) Uani 1 1 d . . .
O29_1 O -0.0347(2) 1.36062(19) 0.2609(2) 0.0721(17) Uani 1 1 d . . .
O30_1 O 0.0084(3) 1.3830(3) 0.1934(3) 0.112(3) Uani 1 1 d . . .
O31_1 O -0.0318(3) 1.4360(2) 0.2495(3) 0.102(2) Uani 1 1 d . . .
O32_1 O 0.0411(2) 1.36141(19) 0.2603(2) 0.0749(18) Uani 1 1 d . . .
O33_1 O 0.1401(2) 1.2254(2) 0.2990(2) 0.0752(18) Uani 1 1 d . . .
O34_1 O 0.1068(2) 1.1936(2) 0.3611(2) 0.0702(17) Uani 1 1 d . . .
O35_1 O 0.0195(2) 1.19346(19) 0.3638(2) 0.0714(17) Uani 1 1 d . . .
O36_1 O -0.0167(2) 1.2256(2) 0.3042(2) 0.0705(17) Uani 1 1 d . . .
O37_1 O 0.0215(3) 1.2676(2) 0.2299(2) 0.0756(18) Uani 1 1 d . . .
O38_1 O 0.0919(2) 1.2692(2) 0.2272(2) 0.0764(18) Uani 1 1 d . . .
O39_1 O 0.3412(2) 0.93249(18) -0.23352(17) 0.0588(14) Uani 1 1 d . . .
O40_1 O 0.4324(3) 0.8641(3) -0.2812(2) 0.098(2) Uani 1 1 d . . .
O41_1 O 0.4823(4) 0.8926(4) -0.3352(3) 0.169(5) Uani 1 1 d . . .
O42_1 O 0.5011(3) 0.8633(3) -0.2612(4) 0.158(4) Uani 1 1 d . . .
O43_1 O 0.4310(2) 0.9395(2) -0.2778(2) 0.086(2) Uani 1 1 d . . .
O44_1 O 0.3421(2) 1.0259(2) -0.2727(2) 0.0750(18) Uani 1 1 d . . .
O45_1 O 0.2654(3) 1.0898(2) -0.2444(3) 0.110(3) Uani 1 1 d . . .
O46_1 O 0.2882(3) 1.0832(3) -0.3226(3) 0.127(3) Uani 1 1 d . . .
O47_1 O 0.2663(2) 1.0255(2) -0.27238(19) 0.0723(17) Uani 1 1 d . . .
O48_1 O 0.2682(3) 0.9386(2) -0.2787(2) 0.0815(19) Uani 1 1 d . . .
O49_1 O 0.2666(4) 0.8624(3) -0.2635(4) 0.149(4) Uani 1 1 d . . .
O50_1 O 0.2947(4) 0.8923(3) -0.3374(3) 0.152(4) Uani 1 1 d . . .
O51_1 O 0.3450(3) 0.8637(2) -0.2818(2) 0.097(2) Uani 1 1 d . . .
O52_1 O 0.4152(3) 0.8466(2) -0.1880(2) 0.0822(19) Uani 1 1 d . . .
O53_1 O 0.4146(2) 0.9167(2) -0.1847(2) 0.0801(18) Uani 1 1 d . . .
O54_1 O 0.3278(3) 1.0020(2) -0.18021(19) 0.0678(16) Uani 1 1 d . . .
O55_1 O 0.2568(2) 1.0010(2) -0.18004(18) 0.0678(16) Uani 1 1 d . . .
O56_1 O 0.2583(2) 0.9154(2) -0.18539(19) 0.0732(17) Uani 1 1 d . . .
O57_1 O 0.3297(3) 0.8465(2) -0.1879(2) 0.0783(18) Uani 1 1 d . . .
O58_1 O 0.67965(17) 0.63251(17) 0.31104(19) 0.0571(14) Uani 1 1 d . . .
O59_1 O 0.76412(19) 0.6432(2) 0.2545(2) 0.0757(18) Uani 1 1 d . . .
O60_1 O 0.7872(3) 0.6068(3) 0.1888(3) 0.115(3) Uani 1 1 d . . .
O61_1 O 0.8410(2) 0.5719(3) 0.2454(3) 0.114(3) Uani 1 1 d . . .
O62_1 O 0.76557(19) 0.5655(2) 0.2583(2) 0.0747(18) Uani 1 1 d . . .
O63_1 O 0.7220(2) 0.5256(2) 0.3298(2) 0.0741(17) Uani 1 1 d . . .
O64_1 O 0.7469(3) 0.4826(3) 0.3991(3) 0.123(3) Uani 1 1 d . . .
O65_1 O 0.6654(3) 0.5055(3) 0.3854(3) 0.133(3) Uani 1 1 d . . .
O66_1 O 0.6846(2) 0.5669(2) 0.3942(2) 0.0745(17) Uani 1 1 d . . .
O67_1 O 0.6834(2) 0.6552(2) 0.3936(2) 0.0818(19) Uani 1 1 d . . .
O68_1 O 0.6689(3) 0.7388(3) 0.3836(3) 0.126(3) Uani 1 1 d . . .
O69_1 O 0.7472(3) 0.6727(3) 0.3977(3) 0.121(3) Uani 1 1 d . . .
O70_1 O 0.7224(2) 0.6882(2) 0.3285(2) 0.0739(17) Uani 1 1 d . . .
O71_1 O 0.6708(2) 0.6925(2) 0.2251(2) 0.0798(19) Uani 1 1 d . . .
O72_1 O 0.6740(2) 0.6207(2) 0.2254(2) 0.0761(18) Uani 1 1 d . . .
O73_1 O 0.6280(2) 0.5838(2) 0.2986(3) 0.082(2) Uani 1 1 d . . .
O74_1 O 0.5954(2) 0.6194(3) 0.3580(2) 0.0805(19) Uani 1 1 d . . .
O75_1 O 0.5934(2) 0.7066(2) 0.3577(2) 0.0821(19) Uani 1 1 d . . .
O76_1 O 0.6283(2) 0.7392(2) 0.2979(2) 0.0759(19) Uani 1 1 d . . .
C1A_1 C 0.1409(3) 0.5984(3) 0.3346(4) 0.064(2) Uani 1 1 d . . .
C2A_1 C 0.1904(3) 0.5931(4) 0.3353(3) 0.081(3) Uani 1 1 d . . .
C3A_1 C 0.19478(12) 0.61176(16) 0.36836(14) 0.117(5) Uani 1 1 d . . .
H12A_1 H 0.1681 0.6251 0.3902 0.141 Uiso 1 1 calc R . .
C4A_1 C 0.23935(12) 0.61036(16) 0.36849(14) 0.144(6) Uani 1 1 d R . .
H13A_1 H 0.2425 0.6230 0.3903 0.173 Uiso 1 1 d R . .
C5A_1 C 0.27926(12) 0.59009(16) 0.33597(14) 0.127(5) Uani 1 1 d R . .
C6A_1 C 0.27459(12) 0.57123(16) 0.30332(14) 0.144(6) Uani 1 1 d R . .
H15A_1 H 0.3013 0.5577 0.2816 0.172 Uiso 1 1 d R . .
C7A_1 C 0.23001(12) 0.57263(16) 0.30319(14) 0.123(5) Uani 1 1 d R . .
H16A_1 H 0.2269 0.5597 0.2816 0.148 Uiso 1 1 d R . .
C8A_1 C 0.32638(12) 0.59159(16) 0.33437(14) 0.154(6) Uani 1 1 d R . .
C9A_1 C 0.32682(12) 0.62246(16) 0.35841(14) 0.319(19) Uani 1 1 d R . .
H18A_1 H 0.2976 0.6434 0.3743 0.383 Uiso 1 1 d R . .
C10A_1 C 0.37086(12) 0.62204(16) 0.35876(14) 0.35(2) Uani 1 1 d R . .
H19A_1 H 0.3711 0.6427 0.3748 0.425 Uiso 1 1 d R . .
C11A_1 C 0.41447(12) 0.59077(16) 0.33507(14) 0.165(7) Uani 1 1 d R . .
C12A_1 C 0.41403(12) 0.55991(16) 0.31103(14) 0.215(10) Uani 1 1 d R . .
H21A_1 H 0.4432 0.5390 0.2952 0.258 Uiso 1 1 d R . .
C13A_1 C 0.36999(12) 0.56032(16) 0.31068(14) 0.264(14) Uani 1 1 d R . .
H22A_1 H 0.3697 0.5397 0.2946 0.317 Uiso 1 1 d R . .
C14A_1 C 0.46304(12) 0.59287(16) 0.33183(14) 0.160(7) Uani 1 1 d R . .
C15A_1 C 0.46642(12) 0.61350(16) 0.36386(14) 0.180(8) Uani 1 1 d R . .
H24A_1 H 0.4396 0.6265 0.3857 0.216 Uiso 1 1 d R . .
C16A_1 C 0.50987(12) 0.61473(16) 0.36325(14) 0.141(6) Uani 1 1 d R . .
H25A_1 H 0.5121 0.6285 0.3847 0.169 Uiso 1 1 d R . .
C17A_1 C 0.54995(12) 0.59533(16) 0.33061(14) 0.096(4) Uani 1 1 d R . .
C18A_1 C 0.54657(12) 0.57470(16) 0.29858(14) 0.125(5) Uani 1 1 d R . .
H27A_1 H 0.5734 0.5617 0.2767 0.150 Uiso 1 1 d R . .
C19A_1 C 0.50312(12) 0.57347(16) 0.29919(14) 0.163(7) Uani 1 1 d R . .
H28A_1 H 0.5009 0.5597 0.2778 0.195 Uiso 1 1 d R . .
C20A_1 C 0.5940(4) 0.5999(4) 0.3291(4) 0.076(3) Uani 1 1 d . . .
C21B_1 C 0.0014(3) 0.7403(3) 0.3329(3) 0.062(2) Uani 1 1 d . . .
C22B_1 C -0.0009(3) 0.7886(3) 0.3346(3) 0.067(2) Uani 1 1 d . . .
C23B_1 C -0.02533(14) 0.82935(10) 0.30596(12) 0.103(4) Uani 1 1 d . . .
H12B_1 H -0.0408 0.8274 0.2857 0.124 Uiso 1 1 calc R . .
C24B_1 C -0.02681(14) 0.87345(10) 0.30743(12) 0.130(5) Uani 1 1 d R . .
H13B_1 H -0.0435 0.9012 0.2883 0.156 Uiso 1 1 d R . .
C25B_1 C -0.00334(14) 0.87602(10) 0.33746(12) 0.098(4) Uani 1 1 d R . .
C26B_1 C 0.02161(14) 0.83449(10) 0.36603(12) 0.100(4) Uani 1 1 d R . .
H15B_1 H 0.0373 0.8362 0.3861 0.120 Uiso 1 1 d R . .
C27B_1 C 0.02308(14) 0.79039(10) 0.36456(12) 0.096(4) Uani 1 1 d R . .
H16B_1 H 0.0397 0.7625 0.3836 0.115 Uiso 1 1 d R . .
C28B_1 C -0.00516(14) 0.92402(10) 0.34000(12) 0.121(5) Uani 1 1 d R . .
C29B_1 C -0.03832(14) 0.96746(10) 0.31860(12) 0.217(11) Uani 1 1 d R . .
H18B_1 H -0.0604 0.9672 0.3043 0.261 Uiso 1 1 d R . .
C30B_1 C -0.03850(14) 1.01132(10) 0.31858(12) 0.237(13) Uani 1 1 d R . .
H19B_1 H -0.0607 1.0404 0.3043 0.284 Uiso 1 1 d R . .
C31B_1 C -0.00550(14) 1.01172(10) 0.33995(12) 0.124(5) Uani 1 1 d R . .
C32B_1 C 0.02767(14) 0.96828(10) 0.36135(12) 0.306(18) Uani 1 1 d R . .
H21B_1 H 0.0497 0.9685 0.3756 0.367 Uiso 1 1 d R . .
C33B_1 C 0.02784(14) 0.92442(10) 0.36137(12) 0.294(17) Uani 1 1 d R . .
H22B_1 H 0.0500 0.8954 0.3757 0.353 Uiso 1 1 d R . .
C34B_1 C -0.00555(14) 1.05911(10) 0.34082(12) 0.114(4) Uani 1 1 d R . .
C35B_1 C -0.02689(14) 1.09892(10) 0.30936(12) 0.144(6) Uani 1 1 d R . .
H24B_1 H -0.0420 1.0965 0.2892 0.173 Uiso 1 1 d R . .
C36B_1 C -0.02564(14) 1.14234(10) 0.30807(12) 0.125(5) Uani 1 1 d R . .
H25B_1 H -0.0399 1.1690 0.2870 0.150 Uiso 1 1 d R . .
C37B_1 C -0.00304(14) 1.14597(10) 0.33824(12) 0.083(3) Uani 1 1 d R . .
C38B_1 C 0.01830(14) 1.10617(10) 0.36970(12) 0.119(5) Uani 1 1 d R . .
H27B_1 H 0.0334 1.1086 0.3899 0.142 Uiso 1 1 d R . .
C39B_1 C 0.01704(14) 1.06274(10) 0.37099(12) 0.152(7) Uani 1 1 d R . .
H28B_1 H 0.0313 1.0361 0.3920 0.182 Uiso 1 1 d R . .
C40B_1 C -0.0005(4) 1.1928(3) 0.3350(4) 0.070(3) Uani 1 1 d . . .
C41C_1 C 0.0683(3) 0.6621(3) 0.2129(3) 0.057(2) Uani 1 1 d . . .
C42C_1 C 0.0901(4) 0.6799(4) 0.1700(3) 0.074(3) Uani 1 1 d . . .
C43C_1 C 0.13786(13) 0.65111(12) 0.15136(11) 0.111(4) Uani 1 1 d . . .
H12C_1 H 0.1561 0.6196 0.1650 0.133 Uiso 1 1 calc R . .
C44C_1 C 0.15866(13) 0.66932(12) 0.11217(11) 0.130(5) Uani 1 1 d R . .
H13C_1 H 0.1911 0.6502 0.0999 0.156 Uiso 1 1 d R . .
C45C_1 C 0.13105(13) 0.71610(12) 0.09133(11) 0.101(4) Uani 1 1 d R . .
C46C_1 C 0.08263(13) 0.74468(12) 0.10968(11) 0.130(5) Uani 1 1 d R . .
H15C_1 H 0.0641 0.7760 0.0957 0.156 Uiso 1 1 d R . .
C47C_1 C 0.06182(13) 0.72647(12) 0.14886(11) 0.110(4) Uani 1 1 d R . .
H16C_1 H 0.0293 0.7455 0.1609 0.133 Uiso 1 1 d R . .
C48C_1 C 0.15471(13) 0.73656(12) 0.04969(11) 0.120(5) Uani 1 1 d R . .
C49C_1 C 0.20518(13) 0.71285(12) 0.03496(11) 0.224(12) Uani 1 1 d R . .
H18C_1 H 0.2253 0.6835 0.0506 0.269 Uiso 1 1 d R . .
C50C_1 C 0.22564(13) 0.73302(12) -0.00311(11) 0.223(12) Uani 1 1 d R . .
H19C_1 H 0.2594 0.7172 -0.0130 0.268 Uiso 1 1 d R . .
C51C_1 C 0.19562(13) 0.77691(12) -0.02645(11) 0.126(5) Uani 1 1 d R . .
C52C_1 C 0.14515(13) 0.80063(12) -0.01172(11) 0.262(15) Uani 1 1 d R . .
H21C_1 H 0.1251 0.8300 -0.0273 0.314 Uiso 1 1 d R . .
C53C_1 C 0.12470(13) 0.78046(12) 0.02636(11) 0.222(12) Uani 1 1 d R . .
H22C_1 H 0.0909 0.7963 0.0362 0.266 Uiso 1 1 d R . .
C54C_1 C 0.21901(13) 0.80109(12) -0.06534(11) 0.109(4) Uani 1 1 d R . .
C55C_1 C 0.26871(13) 0.77587(12) -0.08231(11) 0.148(6) Uani 1 1 d R . .
H24C_1 H 0.2878 0.7439 -0.0700 0.178 Uiso 1 1 d R . .
C56C_1 C 0.28991(13) 0.79843(12) -0.11770(11) 0.118(5) Uani 1 1 d R . .
H25C_1 H 0.3232 0.7816 -0.1291 0.142 Uiso 1 1 d R . .
C57C_1 C 0.26142(13) 0.84622(12) -0.13612(11) 0.084(3) Uani 1 1 d R . .
C58C_1 C 0.21172(13) 0.87144(12) -0.11916(11) 0.132(5) Uani 1 1 d R . .
H27C_1 H 0.1927 0.9034 -0.1315 0.158 Uiso 1 1 d R . .
C59C_1 C 0.19052(13) 0.84887(12) -0.08376(11) 0.138(6) Uani 1 1 d R . .
H28C_1 H 0.1573 0.8657 -0.0724 0.165 Uiso 1 1 d R . .
C60C_1 C 0.2845(5) 0.8714(4) -0.1732(3) 0.071(3) Uani 1 1 d . . .
C61D_1 C 0.4272(4) 0.8712(4) -0.1729(3) 0.079(3) Uani 1 1 d . . .
C62D_1 C 0.4578(4) 0.8475(4) -0.1361(3) 0.088(3) Uani 1 1 d . . .
C63D_1 C 0.46817(14) 0.79949(14) -0.11782(13) 0.118(5) Uani 1 1 d . . .
H12D_1 H 0.4574 0.7825 -0.1288 0.141 Uiso 1 1 calc R . .
C64D_1 C 0.49485(14) 0.77710(14) -0.08311(13) 0.134(5) Uani 1 1 d R . .
H13D_1 H 0.5021 0.7450 -0.0708 0.161 Uiso 1 1 d R . .
C65D_1 C 0.51066(14) 0.80275(14) -0.06674(13) 0.115(4) Uani 1 1 d R . .
C66D_1 C 0.49980(14) 0.85080(14) -0.08508(13) 0.155(7) Uani 1 1 d R . .
H15D_1 H 0.5104 0.8680 -0.0741 0.186 Uiso 1 1 d R . .
C67D_1 C 0.47312(14) 0.87319(14) -0.11979(13) 0.125(5) Uani 1 1 d R . .
H16D_1 H 0.4650 0.9056 -0.1316 0.150 Uiso 1 1 d R . .
C68D_1 C 0.53792(14) 0.77963(14) -0.02714(13) 0.139(5) Uani 1 1 d R . .
C69D_1 C 0.54032(14) 0.73584(14) -0.00302(13) 0.228(12) Uani 1 1 d R . .
H18D_1 H 0.5262 0.7202 -0.0114 0.274 Uiso 1 1 d R . .
C70D_1 C 0.56390(14) 0.71536(14) 0.03367(13) 0.250(14) Uani 1 1 d R . .
H19D_1 H 0.5655 0.6861 0.0498 0.301 Uiso 1 1 d R . .
C71D_1 C 0.58507(14) 0.73867(14) 0.04624(13) 0.130(5) Uani 1 1 d R . .
C72D_1 C 0.58267(14) 0.78246(14) 0.02212(13) 0.286(17) Uani 1 1 d R . .
H21D_1 H 0.5968 0.7981 0.0305 0.343 Uiso 1 1 d R . .
C73D_1 C 0.55909(14) 0.80294(14) -0.01457(13) 0.298(18) Uani 1 1 d R . .
H22D_1 H 0.5575 0.8322 -0.0307 0.357 Uiso 1 1 d R . .
C74D_1 C 0.60844(14) 0.71831(14) 0.08707(13) 0.121(5) Uani 1 1 d R . .
C75D_1 C 0.61789(14) 0.67122(14) 0.10772(13) 0.144(6) Uani 1 1 d R . .
H24D_1 H 0.6110 0.6519 0.0956 0.172 Uiso 1 1 d R . .
C76D_1 C 0.63765(14) 0.65300(14) 0.14648(13) 0.138(6) Uani 1 1 d R . .
H25D_1 H 0.6440 0.6215 0.1603 0.166 Uiso 1 1 d R . .
C77D_1 C 0.64798(14) 0.68185(14) 0.16461(13) 0.092(3) Uani 1 1 d R . .
C78D_1 C 0.63853(14) 0.72894(14) 0.14397(13) 0.126(5) Uani 1 1 d R . .
H27D_1 H 0.6454 0.7482 0.1561 0.151 Uiso 1 1 d R . .
C79D_1 C 0.61876(14) 0.74717(14) 0.10520(13) 0.146(6) Uani 1 1 d R . .
H28D_1 H 0.6124 0.7787 0.0914 0.176 Uiso 1 1 d R . .
C80D_1 C 0.6654(3) 0.6639(4) 0.2091(3) 0.073(3) Uani 1 1 d . . .
C81E_1 C 0.5951(4) 0.7410(3) 0.3274(5) 0.082(3) Uani 1 1 d . . .
C82E_1 C 0.5473(4) 0.7895(4) 0.3305(4) 0.097(4) Uani 1 1 d . . .
C83E_1 C 0.50719(12) 0.79303(11) 0.36369(14) 0.122(5) Uani 1 1 d . . .
H12E_1 H 0.5094 0.7660 0.3845 0.146 Uiso 1 1 calc R . .
C84E_1 C 0.46413(12) 0.83738(11) 0.36506(14) 0.152(6) Uani 1 1 d R . .
H13E_1 H 0.4374 0.8402 0.3869 0.182 Uiso 1 1 d R . .
C85E_1 C 0.46106(12) 0.87750(11) 0.33374(14) 0.136(6) Uani 1 1 d R . .
C86E_1 C 0.50105(12) 0.87328(11) 0.30104(14) 0.163(7) Uani 1 1 d R . .
H15E_1 H 0.4990 0.9001 0.2801 0.196 Uiso 1 1 d R . .
C87E_1 C 0.54412(12) 0.82893(11) 0.29966(14) 0.128(5) Uani 1 1 d R . .
H16E_1 H 0.5709 0.8260 0.2778 0.154 Uiso 1 1 d R . .
C88E_1 C 0.41358(12) 0.92556(11) 0.33419(14) 0.138(6) Uani 1 1 d R . .
C89E_1 C 0.37035(12) 0.92660(11) 0.35960(14) 0.283(16) Uani 1 1 d R . .
H18E_1 H 0.3708 0.8982 0.3768 0.340 Uiso 1 1 d R . .
C90E_1 C 0.32639(12) 0.97012(11) 0.35923(14) 0.304(18) Uani 1 1 d R . .
H19E_1 H 0.2975 0.9708 0.3762 0.364 Uiso 1 1 d R . .
C91E_1 C 0.32567(12) 1.01261(11) 0.33344(14) 0.136(5) Uani 1 1 d R . .
C92E_1 C 0.36891(12) 1.01157(11) 0.30803(14) 0.283(16) Uani 1 1 d R . .
H21E_1 H 0.3684 1.0400 0.2908 0.340 Uiso 1 1 d R . .
C93E_1 C 0.41286(12) 0.96805(11) 0.30840(14) 0.251(13) Uani 1 1 d R . .
H22E_1 H 0.4418 0.9674 0.2914 0.302 Uiso 1 1 d R . .
C94E_1 C 0.27790(12) 1.06064(11) 0.33453(14) 0.128(5) Uani 1 1 d R . .
C95E_1 C 0.23718(12) 1.06447(11) 0.36616(14) 0.156(7) Uani 1 1 d R . .
H24E_1 H 0.2397 1.0383 0.3881 0.187 Uiso 1 1 d R . .
C96E_1 C 0.19277(12) 1.10745(11) 0.36499(14) 0.117(4) Uani 1 1 d R . .
H25E_1 H 0.1655 1.1100 0.3862 0.140 Uiso 1 1 d R . .
C97E_1 C 0.18907(12) 1.14659(11) 0.33219(14) 0.083(3) Uani 1 1 d R . .
C98E_1 C 0.22978(12) 1.14276(11) 0.30056(14) 0.132(5) Uani 1 1 d R . .
H27E_1 H 0.2273 1.1690 0.2786 0.158 Uiso 1 1 d R . .
C99E_1 C 0.27420(12) 1.09978(11) 0.30173(14) 0.154(7) Uani 1 1 d R . .
H28E_1 H 0.3014 1.0972 0.2806 0.184 Uiso 1 1 d R . .
C100_1 C 0.1409(4) 1.1925(3) 0.3317(4) 0.073(3) Uani 1 1 d . . .
C101_1 C 0.2825(5) 1.0137(3) -0.1666(3) 0.073(3) Uani 1 1 d . . .
C102_1 C 0.2568(4) 1.0470(3) -0.1315(3) 0.076(3) Uani 1 1 d . . .
C103_1 C 0.28317(14) 1.06107(12) -0.11512(11) 0.097(4) Uani 1 1 d . . .
H12F_1 H 0.3162 1.0517 -0.1267 0.117 Uiso 1 1 calc R . .
C104_1 C 0.26051(14) 1.08936(12) -0.08112(11) 0.111(4) Uani 1 1 d R . .
H13F_1 H 0.2784 1.0988 -0.0698 0.133 Uiso 1 1 d R . .
C105_1 C 0.21107(14) 1.10358(12) -0.06399(11) 0.104(4) Uani 1 1 d R . .
C106_1 C 0.18429(14) 1.08950(12) -0.08085(11) 0.116(4) Uani 1 1 d R . .
H15F_1 H 0.1512 1.0990 -0.0694 0.139 Uiso 1 1 d R . .
C107_1 C 0.20694(14) 1.06120(12) -0.11484(11) 0.101(4) Uani 1 1 d R . .
H16F_1 H 0.1892 1.0519 -0.1265 0.122 Uiso 1 1 d R . .
C108_1 C 0.18553(14) 1.13385(12) -0.02603(11) 0.122(5) Uani 1 1 d R . .
C109_1 C 0.21292(14) 1.14711(12) -0.00907(11) 0.304(18) Uani 1 1 d R . .
H18F_1 H 0.2446 1.1411 -0.0230 0.364 Uiso 1 1 d R . .
C110_1 C 0.19288(14) 1.16938(12) 0.02873(11) 0.33(2) Uani 1 1 d R . .
H19F_1 H 0.2112 1.1783 0.0401 0.397 Uiso 1 1 d R . .
C111_1 C 0.14546(14) 1.17840(12) 0.04957(11) 0.132(5) Uani 1 1 d R . .
C112_1 C 0.11808(14) 1.16515(12) 0.03260(11) 0.280(16) Uani 1 1 d R . .
H21F_1 H 0.0864 1.1712 0.0465 0.336 Uiso 1 1 d R . .
C113_1 C 0.13811(14) 1.14287(12) -0.00520(11) 0.33(2) Uani 1 1 d R . .
H22F_1 H 0.1198 1.1340 -0.0165 0.400 Uiso 1 1 d R . .
C114_1 C 0.12285(14) 1.20159(12) 0.09154(11) 0.112(4) Uani 1 1 d R . .
C115_1 C 0.15094(14) 1.21284(12) 0.10974(11) 0.126(5) Uani 1 1 d R . .
H24F_1 H 0.1828 1.2066 0.0960 0.151 Uiso 1 1 d R . .
C116_1 C 0.13145(14) 1.23338(12) 0.14847(11) 0.114(4) Uani 1 1 d R . .
H25F_1 H 0.1502 1.2409 0.1607 0.136 Uiso 1 1 d R . .
C117_1 C 0.08387(14) 1.24268(12) 0.16900(11) 0.088(3) Uani 1 1 d R . .
C118_1 C 0.05578(14) 1.23144(12) 0.15080(11) 0.119(5) Uani 1 1 d R . .
H27F_1 H 0.0239 1.2377 0.1645 0.143 Uiso 1 1 d R . .
C119_1 C 0.07527(14) 1.21089(12) 0.11207(11) 0.132(5) Uani 1 1 d R . .
H28F_1 H 0.0565 1.2034 0.0999 0.158 Uiso 1 1 d R . .
C120_1 C 0.0635(5) 1.2618(3) 0.2118(3) 0.071(3) Uani 1 1 d . . .
N1_1 N 0.1450(2) 0.5171(2) 0.2520(3) 0.068(2) Uani 1 1 d . . .
C121_1 C 0.18450(6) 0.48343(5) 0.27311(5) 0.086(3) Uani 1 1 d . . .
H111_1 H 0.1851 0.4858 0.3015 0.103 Uiso 1 1 calc R . .
C122_1 C 0.22341(6) 0.44581(5) 0.25129(5) 0.134(5) Uani 1 1 d R . .
H112_1 H 0.2503 0.4228 0.2650 0.161 Uiso 1 1 d R . .
C123_1 C 0.22208(6) 0.44260(5) 0.20891(5) 0.149(6) Uani 1 1 d R . .
H113_1 H 0.2481 0.4174 0.1943 0.178 Uiso 1 1 d R . .
C124_1 C 0.18186(6) 0.47700(5) 0.18835(5) 0.138(5) Uani 1 1 d R . .
H114_1 H 0.1810 0.4749 0.1600 0.166 Uiso 1 1 d R . .
C125_1 C 0.14296(6) 0.51461(5) 0.21016(5) 0.087(3) Uani 1 1 d R . .
H115_1 H 0.1160 0.5378 0.1965 0.105 Uiso 1 1 d R . .
N2_1 N -0.07762(6) 0.74483(5) 0.25002(5) 0.065(2) Uani 1 1 d R . .
C126_1 C -0.07725(6) 0.74576(5) 0.20605(5) 0.082(3) Uani 1 1 d R . .
H121_1 H -0.0519 0.7206 0.1910 0.099 Uiso 1 1 d R . .
C127_1 C -0.11469(6) 0.78435(5) 0.18453(5) 0.106(4) Uani 1 1 d R . .
H122_1 H -0.1144 0.7850 0.1551 0.127 Uiso 1 1 d R . .
C128_1 C -0.15251(6) 0.82202(5) 0.20699(5) 0.116(5) Uani 1 1 d R . .
H123_1 H -0.1776 0.8478 0.1926 0.140 Uiso 1 1 d R . .
C129_1 C -0.15288(6) 0.82108(5) 0.25097(5) 0.101(4) Uani 1 1 d R . .
H124_1 H -0.1782 0.8463 0.2660 0.121 Uiso 1 1 d R . .
C130_1 C -0.11543(6) 0.78249(5) 0.27248(5) 0.079(3) Uani 1 1 d R . .
H125_1 H -0.1157 0.7819 0.3019 0.094 Uiso 1 1 d R . .
N3_1 N 0.03774(6) 0.64312(5) 0.43944(5) 0.0652(19) Uani 1 1 d R . .
C131_1 C 0.00153(6) 0.68409(5) 0.45872(5) 0.081(3) Uani 1 1 d R . .
H131_1 H -0.0245 0.7078 0.4441 0.097 Uiso 1 1 d R . .
C132_1 C 0.00418(6) 0.68971(5) 0.49979(5) 0.108(4) Uani 1 1 d R . .
H132_1 H -0.0200 0.7171 0.5127 0.130 Uiso 1 1 d R . .
C133_1 C 0.04303(6) 0.65435(5) 0.52157(5) 0.125(5) Uani 1 1 d R . .
H133_1 H 0.0448 0.6581 0.5490 0.150 Uiso 1 1 d R . .
C134_1 C 0.07924(6) 0.61338(5) 0.50229(5) 0.130(5) Uani 1 1 d R . .
H134_1 H 0.1052 0.5897 0.5169 0.157 Uiso 1 1 d R . .
C135_1 C 0.07659(6) 0.60776(5) 0.46122(5) 0.092(3) Uani 1 1 d R . .
H135_1 H 0.1008 0.5803 0.4483 0.110 Uiso 1 1 d R . .
N4_1 N 0.14519(6) 1.30820(5) 0.24691(5) 0.085(2) Uani 1 1 d R . .
C136_1 C 0.14211(6) 1.33368(5) 0.20462(5) 0.110(4) Uani 1 1 d R . .
H211_1 H 0.1147 1.3435 0.1918 0.132 Uiso 1 1 d R . .
C137_1 C 0.18000(6) 1.34445(5) 0.18150(5) 0.158(7) Uani 1 1 d R . .
H212_1 H 0.1779 1.3615 0.1532 0.190 Uiso 1 1 d R . .
C138_1 C 0.22097(6) 1.32973(5) 0.20067(5) 0.173(8) Uani 1 1 d R . .
H213_1 H 0.2463 1.3369 0.1852 0.207 Uiso 1 1 d R . .
C139_1 C 0.22406(6) 1.30425(5) 0.24296(5) 0.152(6) Uani 1 1 d R . .
H214_1 H 0.2515 1.2944 0.2558 0.182 Uiso 1 1 d R . .
C140_1 C 0.18617(6) 1.29349(5) 0.26608(5) 0.108(4) Uani 1 1 d R . .
H215_1 H 0.1882 1.2764 0.2944 0.130 Uiso 1 1 d R . .
N5_1 N 0.04185(6) 1.20384(5) 0.43981(5) 0.070(2) Uani 1 1 d R . .
C141_1 C 0.08322(6) 1.18925(5) 0.45836(5) 0.094(3) Uani 1 1 d R . .
H221_1 H 0.1083 1.1966 0.4425 0.113 Uiso 1 1 d R . .
C142_1 C 0.08702(6) 1.16362(5) 0.50057(5) 0.142(6) Uani 1 1 d R . .
H222_1 H 0.1147 1.1539 0.5130 0.171 Uiso 1 1 d R . .
C143_1 C 0.04947(6) 1.15259(5) 0.52423(5) 0.172(7) Uani 1 1 d R . .
H223_1 H 0.0520 1.1354 0.5525 0.206 Uiso 1 1 d R . .
C144_1 C 0.00811(6) 1.16718(5) 0.50568(5) 0.160(7) Uani 1 1 d R . .
H224_1 H -0.0170 1.1598 0.5215 0.192 Uiso 1 1 d R . .
C145_1 C 0.00430(6) 1.19280(5) 0.46346(5) 0.107(4) Uani 1 1 d R . .
H225_1 H -0.0234 1.2026 0.4511 0.128 Uiso 1 1 d R . .
N6_1 N -0.08035(6) 1.30607(5) 0.25338(5) 0.080(2) Uani 1 1 d R . .
C146_1 C -0.11536(6) 1.29062(5) 0.27512(5) 0.100(4) Uani 1 1 d R . .
H231_1 H -0.1138 1.2748 0.3039 0.120 Uiso 1 1 d R . .
C147_1 C -0.15268(6) 1.29881(5) 0.25392(5) 0.145(6) Uani 1 1 d R . .
H232_1 H -0.1761 1.2885 0.2685 0.174 Uiso 1 1 d R . .
C148_1 C -0.15499(6) 1.32244(5) 0.21097(5) 0.163(8) Uani 1 1 d R . .
H233_1 H -0.1800 1.3279 0.1968 0.196 Uiso 1 1 d R . .
C149_1 C -0.11998(6) 1.33789(5) 0.18923(5) 0.156(7) Uani 1 1 d R . .
H234_1 H -0.1215 1.3537 0.1605 0.187 Uiso 1 1 d R . .
C150_1 C -0.08266(6) 1.32971(5) 0.21043(5) 0.105(4) Uani 1 1 d R . .
H235_1 H -0.0592 1.3400 0.1959 0.127 Uiso 1 1 d R . .
N7_1 N 0.41612(6) 0.78406(5) -0.23536(5) 0.114(3) Uani 1 1 d R . .
C151_1 C 0.39099(6) 0.75884(5) -0.23630(5) 0.161(7) Uani 1 1 d R . .
H311_1 H 0.3571 0.7756 -0.2363 0.194 Uiso 1 1 d R . .
C152_1 C 0.41652(6) 0.70855(5) -0.23728(5) 0.325(19) Uani 1 1 d R . .
H312_1 H 0.3997 0.6917 -0.2379 0.390 Uiso 1 1 d R . .
C153_1 C 0.46718(6) 0.68348(5) -0.23733(5) 0.251(13) Uani 1 1 d R . .
H313_1 H 0.4843 0.6498 -0.2380 0.301 Uiso 1 1 d R . .
C154_1 C 0.49230(6) 0.70870(5) -0.23639(5) 0.320(18) Uani 1 1 d R . .
H314_1 H 0.5262 0.6919 -0.2364 0.384 Uiso 1 1 d R . .
C155_1 C 0.46677(6) 0.75899(5) -0.23541(5) 0.178(7) Uani 1 1 d R . .
H315_1 H 0.4836 0.7759 -0.2348 0.214 Uiso 1 1 d R . .
N8_1 N 0.41353(6) 1.00571(5) -0.22321(5) 0.086(2) Uani 1 1 d R . .
C156_1 C 0.46400(6) 0.98076(5) -0.22227(5) 0.115(4) Uani 1 1 d R . .
H321_1 H 0.4820 0.9479 -0.2263 0.138 Uiso 1 1 d R . .
C157_1 C 0.48762(6) 1.00487(5) -0.21528(5) 0.162(7) Uani 1 1 d R . .
H322_1 H 0.5214 0.9882 -0.2146 0.195 Uiso 1 1 d R . .
C158_1 C 0.46078(6) 1.05392(5) -0.20923(5) 0.158(7) Uani 1 1 d R . .
H323_1 H 0.4766 1.0700 -0.2046 0.189 Uiso 1 1 d R . .
C159_1 C 0.41032(6) 1.07887(5) -0.21018(5) 0.139(5) Uani 1 1 d R . .
H324_1 H 0.3924 1.1117 -0.2061 0.167 Uiso 1 1 d R . .
C160_1 C 0.38669(6) 1.05476(5) -0.21717(5) 0.106(4) Uani 1 1 d R . .
H325_1 H 0.3529 1.0714 -0.2178 0.127 Uiso 1 1 d R . .
N9_1 N 0.18971(6) 1.00380(5) -0.22460(5) 0.083(2) Uani 1 1 d R . .
C161_1 C 0.16365(6) 1.05277(5) -0.21827(5) 0.099(3) Uani 1 1 d R . .
H331_1 H 0.1805 1.0696 -0.2178 0.119 Uiso 1 1 d R . .
C162_1 C 0.11240(6) 1.07651(5) -0.21264(5) 0.140(5) Uani 1 1 d R . .
H332_1 H 0.0950 1.1093 -0.2084 0.168 Uiso 1 1 d R . .
C163_1 C 0.08720(6) 1.05128(5) -0.21334(5) 0.152(6) Uani 1 1 d R . .
H333_1 H 0.0529 1.0672 -0.2096 0.183 Uiso 1 1 d R . .
C164_1 C 0.11326(6) 1.00231(5) -0.21968(5) 0.144(6) Uani 1 1 d R . .
H334_1 H 0.0964 0.9854 -0.2201 0.173 Uiso 1 1 d R . .
C165_1 C 0.16452(6) 0.97857(5) -0.22530(5) 0.108(4) Uani 1 1 d R . .
H335_1 H 0.1820 0.9458 -0.2295 0.130 Uiso 1 1 d R . .
N10_1 N 0.60104(6) 0.64014(5) 0.43661(5) 0.095(3) Uani 1 1 d R . .
C166_1 C 0.58736(6) 0.60368(5) 0.45662(5) 0.141(5) Uani 1 1 d R . .
H411_1 H 0.5981 0.5767 0.4427 0.169 Uiso 1 1 d R . .
C167_1 C 0.55760(6) 0.60753(5) 0.49747(5) 0.227(11) Uani 1 1 d R . .
H412_1 H 0.5484 0.5831 0.5109 0.272 Uiso 1 1 d R . .
C168_1 C 0.54152(6) 0.64783(5) 0.51829(5) 0.241(13) Uani 1 1 d R . .
H413_1 H 0.5216 0.6504 0.5456 0.289 Uiso 1 1 d R . .
C169_1 C 0.55520(6) 0.68429(5) 0.49828(5) 0.240(12) Uani 1 1 d R . .
H414_1 H 0.5445 0.7113 0.5122 0.287 Uiso 1 1 d R . .
C170_1 C 0.58496(6) 0.68044(5) 0.45743(5) 0.156(6) Uani 1 1 d R . .
H415_1 H 0.5941 0.7048 0.4440 0.187 Uiso 1 1 d R . .
N11_1 N 0.71033(6) 0.74548(5) 0.24609(5) 0.078(2) Uani 1 1 d R . .
C171_1 C 0.69927(6) 0.78289(5) 0.26876(5) 0.090(3) Uani 1 1 d R . .
H421_1 H 0.6850 0.7822 0.2982 0.108 Uiso 1 1 d R . .
C172_1 C 0.70954(6) 0.82132(5) 0.24749(5) 0.132(5) Uani 1 1 d R . .
H422_1 H 0.7021 0.8463 0.2627 0.159 Uiso 1 1 d R . .
C173_1 C 0.73088(6) 0.82233(5) 0.20355(5) 0.133(6) Uani 1 1 d R . .
H423_1 H 0.7378 0.8480 0.1893 0.159 Uiso 1 1 d R . .
C174_1 C 0.74194(6) 0.78492(5) 0.18088(5) 0.122(5) Uani 1 1 d R . .
H424_1 H 0.7562 0.7856 0.1515 0.147 Uiso 1 1 d R . .
C175_1 C 0.73167(6) 0.74649(5) 0.20215(5) 0.102(4) Uani 1 1 d R . .
H425_1 H 0.7391 0.7215 0.1870 0.122 Uiso 1 1 d R . .
N12_1 N 0.71329(6) 0.51953(5) 0.24752(5) 0.081(2) Uani 1 1 d R . .
C176_1 C 0.73869(6) 0.51653(5) 0.20485(5) 0.104(4) Uani 1 1 d R . .
H431_1 H 0.7491 0.5399 0.1907 0.125 Uiso 1 1 d R . .
C177_1 C 0.74855(6) 0.47865(5) 0.18337(5) 0.151(6) Uani 1 1 d R . .
H432_1 H 0.7655 0.4766 0.1548 0.181 Uiso 1 1 d R . .
C178_1 C 0.73301(6) 0.44377(5) 0.20457(5) 0.182(9) Uani 1 1 d R . .
H433_1 H 0.7396 0.4184 0.1902 0.219 Uiso 1 1 d R . .
C179_1 C 0.70761(6) 0.44677(5) 0.24725(5) 0.157(7) Uani 1 1 d R . .
H434_1 H 0.6972 0.4234 0.2614 0.189 Uiso 1 1 d R . .
C180_1 C 0.69775(6) 0.48465(5) 0.26873(5) 0.103(4) Uani 1 1 d R . .
H435_1 H 0.6808 0.4867 0.2973 0.124 Uiso 1 1 d R . .
N13S_1 N 0.8145(6) 0.9564(6) 0.3454(6) 0.156(9) Uiso 0.50 1 d PG . .
C181_1 C 0.8215(7) 0.9119(8) 0.3377(5) 0.127(9) Uiso 0.50 1 d PG . .
C182_1 C 0.8515(7) 0.8683(6) 0.3615(6) 0.141(10) Uiso 0.50 1 d PG . .
C183_1 C 0.8745(6) 0.8693(6) 0.3929(6) 0.106(7) Uiso 0.50 1 d PG . .
C184_1 C 0.8674(7) 0.9137(8) 0.4005(5) 0.108(8) Uiso 0.50 1 d PG . .
C185_1 C 0.8375(7) 0.9573(6) 0.3768(7) 0.177(14) Uiso 0.50 1 d PG . .
N14S_1 N 0.5695(15) 0.9473(12) 0.3387(8) 0.212(13) Uiso 0.50 1 d PG . .
C186_1 C 0.6075(9) 0.8994(15) 0.3414(9) 0.189(15) Uiso 0.50 1 d PG . .
C187_1 C 0.5987(13) 0.8618(9) 0.3677(12) 0.27(2) Uiso 0.50 1 d PG . .
C188_1 C 0.5520(17) 0.8720(13) 0.3913(9) 0.217(18) Uiso 0.50 1 d PG . .
C189_1 C 0.5140(10) 0.9198(17) 0.3886(9) 0.214(17) Uiso 0.50 1 d PG . .
C190_1 C 0.5228(11) 0.9575(10) 0.3623(11) 0.232(19) Uiso 0.50 1 d PG . .
N18S_1 N 0.0592(4) 0.9539(4) 0.9769(3) 0.50(5) Uiso 0.50 1 d PG . .
C206_1 C 0.0573(3) 0.9628(4) 0.9323(3) 0.43(5) Uiso 0.50 1 d PG . .
C207_1 C 0.0871(3) 0.9811(4) 0.9028(3) 0.232(19) Uiso 0.50 1 d PG . .
C208_1 C 0.1187(3) 0.9904(4) 0.9180(3) 0.227(19) Uiso 0.50 1 d PG . .
C209_1 C 0.1206(4) 0.9814(4) 0.9626(3) 0.30(3) Uiso 0.50 1 d PG . .
C210_1 C 0.0908(4) 0.9632(4) 0.9921(3) 0.41(4) Uiso 0.50 1 d PG . .
C211_1 C 0.6502(2) 0.5401(2) 0.09704(17) 0.38(4) Uiso 0.50 1 d PG . .
C214_1 C 0.5834(2) 0.5733(2) 0.17207(17) 0.31(3) Uiso 0.50 1 d PG . .
O52W_1 O 0.0459(3) 0.4471(3) 0.2981(3) 0.293(17) Uiso 0.50 1 d PG . .
O53W_1 O 0.6020(3) 0.7572(3) 0.8502(2) 0.65(6) Uiso 0.50 1 d PG . .
O54W_1 O 0.5863(3) 0.7459(3) 0.7884(2) 0.47(3) Uiso 0.50 1 d PG . .
O55W_1 O 0.6553(3) 0.6734(3) 0.8029(2) 0.501(19) Uiso 1 1 d G . .
O56W_1 O 0.3157(3) 0.9032(4) 0.9219(2) 0.360(11) Uiso 1 1 d G . .
O57W_1 O 0.3456(4) 0.9136(4) 0.9456(2) 0.49(4) Uiso 0.50 1 d PG . .
O58W_1 O 0.2622(4) 0.9282(4) 0.9539(3) 0.52(4) Uiso 0.50 1 d PG . .
O59W_1 O 0.7159(2) 0.3236(2) 0.2325(2) 0.382(13) Uiso 1 1 d G . .
O60W_1 O 0.7256(2) 0.2500(2) 0.2460(2) 0.51(2) Uiso 1 1 d G . .
O61W_1 O 0.7365(2) 0.3188(2) 0.1829(2) 0.34(2) Uiso 0.50 1 d PG . .
O62W_1 O 0.1165(4) 0.1283(4) 0.2561(4) 0.381(12) Uiso 1 1 d G . .
O63W_1 O 0.1501(4) 0.0713(4) 0.2086(4) 0.70(7) Uiso 0.50 1 d PG . .
O64W_1 O 0.1838(4) 0.0999(4) 0.2411(4) 0.45(3) Uiso 0.50 1 d PG . .
O65W_1 O 0.3536(3) 0.9641(3) 0.6373(2) 0.371(12) Uiso 1 1 d G . .
O66W_1 O 0.3866(3) 0.9760(3) 0.6517(2) 0.68(6) Uiso 0.50 1 d PG . .
O67W_1 O 0.3969(3) 0.8977(3) 0.7241(2) 0.71(7) Uiso 0.50 1 d PG . .
O68W_1 O 0.9518(3) 0.8402(3) 0.0737(2) 0.44(3) Uiso 0.50 1 d PG . .
O69W_1 O 0.9647(3) 0.8585(3) 0.1152(3) 0.33(2) Uiso 0.50 1 d PG . .
O70W_1 O 0.9732(3) 0.8749(4) 0.0306(3) 0.39(3) Uiso 0.50 1 d PG . .
O71W_1 O 0.4990(3) 0.5889(3) 0.89041(17) 0.62(5) Uiso 0.50 1 d PG . .
O72W_1 O 0.4291(3) 0.6970(4) 0.90824(19) 0.41(3) Uiso 0.50 1 d PG . .
O73W_1 O 0.5199(4) 0.6284(4) 0.93300(18) 0.86(9) Uiso 0.50 1 d PG . .
O74W_1 O 0.8638(2) 0.6309(3) 0.2813(2) 0.215(5) Uiso 1 1 d G . .
O75W_1 O 0.8409(2) 0.6877(3) 0.2634(2) 0.304(9) Uiso 1 1 d G . .
O76W_1 O 0.8573(2) 0.6214(2) 0.3304(2) 0.316(10) Uiso 1 1 d G . .
O77W_1 O 0.82460(19) 0.4245(2) 0.2994(2) 0.197(10) Uiso 0.50 1 d PG . .
O78W_1 O 0.0956(3) 0.4275(3) 0.2971(3) 0.165(8) Uiso 0.50 1 d PG . .
O79W_1 O 0.7697(2) 0.7836(2) 0.3534(2) 0.171(8) Uiso 0.50 1 d PG . .
O80W_1 O 0.9552(2) 0.5158(3) 0.1664(2) 0.38(3) Uiso 0.50 1 d PG . .
O81W_1 O 0.8897(2) 0.4831(3) 0.1663(2) 0.238(12) Uiso 0.50 1 d PG . .
O82W_1 O 0.5298(2) 0.7198(2) 0.25574(17) 0.274(15) Uiso 0.50 1 d PG . .
O83W_1 O 0.6325(3) 0.8526(2) 0.10754(19) 0.308(18) Uiso 0.50 1 d PG . .
O84W_1 O 0.1935(2) 0.7088(3) 0.2077(2) 0.55(4) Uiso 0.50 1 d PG . .
O85W_1 O 0.7834(2) 0.5800(3) 0.09085(18) 0.41(3) Uiso 0.50 1 d PG . .
O86W_1 O 0.0526(3) 0.4779(4) 0.1630(3) 0.264(14) Uiso 0.50 1 d PG . .
O87W_1 O 0.0622(3) 0.4005(3) 0.4930(3) 0.301(17) Uiso 0.50 1 d PG . .
O88W_1 O 0.7594(2) 0.3639(2) 0.3797(2) 0.39(3) Uiso 0.50 1 d PG . .
O89W_1 O 0.7959(2) 0.3981(3) 0.0934(2) 0.37(2) Uiso 0.50 1 d PG . .
O90W_1 O 0.12942(19) 0.7311(2) 0.4233(2) 0.317(19) Uiso 0.50 1 d PG . .
O91W_1 O 0.1260(2) 0.7160(3) 0.2600(3) 0.260(14) Uiso 0.50 1 d PG . .
O92W_1 O 0.7558(3) 0.9340(3) 0.2195(2) 0.54(5) Uiso 0.50 1 d PG . .
O93W_1 O 0.0483(3) 0.4391(3) 0.3357(3) 0.189(9) Uiso 0.50 1 d PG . .
O94W_1 O 0.83867(19) 0.4378(2) 0.3408(2) 0.181(9) Uiso 0.50 1 d PG . .
O95W_1 O 0.9677(2) 0.4866(3) 0.1564(2) 0.291(17) Uiso 0.50 1 d PG . .
O96W_1 O 0.85410(18) 0.4679(2) 0.3268(2) 0.274(15) Uiso 0.50 1 d PG . .
O97W_1 O 0.84497(19) 0.4422(2) 0.2955(2) 0.34(2) Uiso 0.50 1 d PG . .
O98W_1 O 0.7311(2) 0.2501(2) 0.2075(2) 0.39(3) Uiso 0.50 1 d PG . .
O99W_1 O 0.0007(3) 0.4576(3) 0.3373(3) 0.288(16) Uiso 0.50 1 d PG . .

loop_
_atom_site_aniso_label
_atom_site_aniso_U_11
_atom_site_aniso_U_22
_atom_site_aniso_U_33
_atom_site_aniso_U_23
_atom_site_aniso_U_13
_atom_site_aniso_U_12
Fe11_1 0.0432(6) 0.0385(6) 0.0672(8) -0.0092(5) -0.0069(5) -0.0210(5)
Fe12_1 0.0465(6) 0.0367(6) 0.0671(8) -0.0074(5) -0.0134(6) -0.0200(5)
Fe13_1 0.0481(7) 0.0405(6) 0.0647(8) -0.0085(5) -0.0120(6) -0.0232(5)
Fe21_1 0.0617(8) 0.0344(6) 0.0748(9) -0.0184(6) -0.0095(6) -0.0138(6)
Fe22_1 0.0569(7) 0.0288(6) 0.0714(8) -0.0143(5) -0.0173(6) -0.0099(5)
Fe23_1 0.0627(8) 0.0315(6) 0.0727(8) -0.0157(6) -0.0206(6) -0.0109(6)
Fe31_1 0.0884(10) 0.0430(7) 0.0624(8) -0.0095(6) -0.0068(7) -0.0202(7)
Fe32_1 0.0704(8) 0.0460(7) 0.0625(8) -0.0017(6) -0.0118(7) -0.0209(6)
Fe33_1 0.0765(9) 0.0436(7) 0.0575(8) -0.0029(6) -0.0162(6) -0.0236(6)
Fe41_1 0.0422(7) 0.0481(7) 0.0992(10) -0.0073(7) -0.0236(7) -0.0139(6)
Fe42_1 0.0410(6) 0.0372(6) 0.1026(10) -0.0078(6) -0.0236(6) -0.0107(5)
Fe43_1 0.0427(7) 0.0404(7) 0.1015(10) -0.0076(6) -0.0277(7) -0.0133(5)
S112_1 0.0595(14) 0.0544(13) 0.0853(18) -0.0251(12) -0.0169(13) -0.0236(12)
S113_1 0.097(2) 0.0387(13) 0.0777(18) -0.0010(12) -0.0197(15) -0.0226(13)
S123_1 0.0466(13) 0.0743(17) 0.0752(17) -0.0115(13) -0.0072(12) -0.0206(12)
S212_1 0.097(2) 0.0714(17) 0.091(2) -0.0150(15) -0.0290(16) -0.0461(16)
S213_1 0.0826(17) 0.0358(12) 0.092(2) -0.0030(12) -0.0213(15) -0.0166(12)
S223_1 0.0570(15) 0.0860(19) 0.086(2) -0.0194(15) -0.0142(14) -0.0181(14)
S312_1 0.094(2) 0.079(2) 0.114(3) -0.0238(19) 0.029(2) -0.027(2)
S313_1 0.151(3) 0.078(2) 0.092(2) -0.0210(17) -0.040(2) -0.050(2)
S323_1 0.0876(19) 0.0478(14) 0.096(2) 0.0159(14) -0.0321(16) -0.0289(14)
S412_1 0.0786(18) 0.0780(19) 0.118(2) -0.0196(17) -0.0264(17) -0.0421(16)
S413_1 0.0760(18) 0.0502(15) 0.116(2) 0.0045(15) -0.0245(17) -0.0198(14)
S423_1 0.0495(14) 0.0552(14) 0.117(2) -0.0207(14) -0.0116(14) -0.0182(12)
O1_1 0.039(3) 0.034(3) 0.063(3) -0.007(2) -0.010(2) -0.018(2)
O2_1 0.040(3) 0.060(4) 0.074(4) -0.008(3) -0.012(3) -0.019(3)
O3_1 0.064(4) 0.143(7) 0.095(5) 0.004(5) -0.006(4) -0.058(5)
O4_1 0.109(6) 0.069(5) 0.126(6) -0.046(4) -0.020(5) 0.003(4)
O5_1 0.052(3) 0.077(4) 0.062(4) -0.010(3) -0.007(3) -0.027(3)
O6_1 0.086(4) 0.043(3) 0.065(4) -0.001(3) -0.010(3) -0.028(3)
O7_1 0.125(7) 0.099(6) 0.146(7) -0.039(5) -0.081(6) 0.008(5)
O8_1 0.176(8) 0.072(5) 0.098(6) -0.011(4) 0.027(5) -0.071(6)
O9_1 0.071(4) 0.031(3) 0.076(4) -0.002(3) -0.003(3) -0.020(3)
O10_1 0.055(3) 0.046(3) 0.090(4) -0.021(3) -0.021(3) -0.021(3)
O11_1 0.106(6) 0.105(6) 0.077(5) -0.023(4) -0.020(4) -0.026(5)
O12_1 0.075(4) 0.075(5) 0.171(7) -0.038(5) -0.032(5) -0.042(4)
O13_1 0.057(3) 0.052(3) 0.097(4) -0.020(3) -0.025(3) -0.024(3)
O14_1 0.072(4) 0.034(3) 0.086(4) -0.007(3) -0.030(3) -0.023(3)
O15_1 0.083(4) 0.046(3) 0.086(4) -0.004(3) -0.027(4) -0.039(3)
O16_1 0.044(3) 0.077(4) 0.082(4) -0.026(3) -0.006(3) -0.029(3)
O17_1 0.042(3) 0.069(4) 0.099(5) -0.024(4) -0.006(3) -0.029(3)
O18_1 0.062(4) 0.054(4) 0.065(4) -0.005(3) 0.003(3) -0.030(3)
O19_1 0.057(4) 0.055(4) 0.075(4) -0.001(3) -0.002(3) -0.026(3)
O20_1 0.056(3) 0.027(3) 0.069(4) -0.015(2) -0.015(3) -0.009(2)
O21_1 0.080(4) 0.061(4) 0.078(4) -0.024(3) -0.016(3) -0.034(3)
O22_1 0.206(9) 0.109(6) 0.109(6) -0.048(5) -0.005(6) -0.106(7)
O23_1 0.116(7) 0.140(8) 0.158(8) 0.025(6) -0.071(6) -0.063(6)
O24_1 0.080(4) 0.058(4) 0.070(4) -0.014(3) -0.016(3) -0.035(3)
O25_1 0.051(3) 0.071(4) 0.066(4) -0.020(3) -0.010(3) -0.010(3)
O26_1 0.128(7) 0.175(9) 0.134(7) 0.043(6) -0.049(6) -0.105(7)
O27_1 0.079(5) 0.143(8) 0.120(6) -0.076(6) -0.021(5) 0.026(5)
O28_1 0.051(3) 0.068(4) 0.076(4) -0.030(3) -0.011(3) -0.010(3)
O29_1 0.070(4) 0.035(3) 0.102(5) -0.007(3) -0.026(3) -0.014(3)
O30_1 0.119(6) 0.109(6) 0.089(6) -0.004(5) -0.024(5) -0.039(5)
O31_1 0.110(6) 0.031(3) 0.145(7) -0.008(4) -0.029(5) -0.015(4)
O32_1 0.076(4) 0.035(3) 0.108(5) -0.003(3) -0.031(4) -0.016(3)
O33_1 0.064(4) 0.040(3) 0.102(5) -0.015(4) -0.013(4) -0.007(3)
O34_1 0.056(4) 0.037(3) 0.089(5) -0.011(3) -0.009(4) -0.001(3)
O35_1 0.104(5) 0.039(3) 0.082(4) -0.008(3) -0.030(4) -0.033(3)
O36_1 0.094(5) 0.031(3) 0.091(5) -0.001(3) -0.042(4) -0.023(3)
O37_1 0.081(5) 0.065(4) 0.080(5) -0.035(3) -0.005(4) -0.026(4)
O38_1 0.090(5) 0.066(4) 0.074(4) -0.032(3) -0.010(4) -0.028(4)
O39_1 0.066(4) 0.044(3) 0.055(3) -0.007(3) -0.011(3) -0.017(3)
O40_1 0.102(5) 0.063(4) 0.091(5) -0.027(4) 0.022(4) -0.021(4)
O41_1 0.189(10) 0.135(8) 0.152(9) -0.060(7) 0.082(8) -0.085(8)
O42_1 0.084(6) 0.094(7) 0.240(12) -0.014(7) -0.029(7) -0.002(5)
O43_1 0.076(4) 0.063(4) 0.089(5) -0.012(3) 0.015(4) -0.022(4)
O44_1 0.078(4) 0.050(4) 0.082(4) 0.015(3) -0.020(3) -0.026(3)
O45_1 0.103(6) 0.048(4) 0.173(8) -0.029(5) -0.028(5) -0.022(4)
O46_1 0.141(7) 0.109(6) 0.126(7) 0.063(5) -0.058(6) -0.073(6)
O47_1 0.088(4) 0.054(4) 0.075(4) 0.008(3) -0.030(3) -0.033(3)
O48_1 0.117(5) 0.061(4) 0.071(4) -0.012(3) -0.034(4) -0.035(4)
O49_1 0.196(10) 0.104(7) 0.187(10) -0.018(6) -0.052(8) -0.091(8)
O50_1 0.218(11) 0.108(7) 0.118(7) -0.042(6) -0.057(7) -0.041(7)
O51_1 0.141(7) 0.065(4) 0.084(5) -0.025(4) -0.030(5) -0.036(5)
O52_1 0.093(5) 0.049(4) 0.090(5) -0.005(3) -0.020(4) -0.021(4)
O53_1 0.091(5) 0.056(4) 0.086(5) 0.008(3) -0.029(4) -0.030(4)
O54_1 0.074(4) 0.063(4) 0.063(4) -0.024(3) -0.004(3) -0.026(4)
O55_1 0.083(4) 0.062(4) 0.059(4) -0.022(3) -0.010(3) -0.028(3)
O56_1 0.084(4) 0.050(4) 0.068(4) 0.009(3) -0.015(3) -0.024(3)
O57_1 0.100(5) 0.053(4) 0.071(4) 0.002(3) -0.007(4) -0.035(4)
O58_1 0.035(3) 0.034(3) 0.100(4) -0.005(3) -0.025(3) -0.010(2)
O59_1 0.038(3) 0.047(3) 0.137(6) -0.024(4) -0.009(3) -0.013(3)
O60_1 0.134(7) 0.105(6) 0.118(7) -0.022(5) -0.015(5) -0.063(6)
O61_1 0.043(4) 0.081(5) 0.216(9) -0.048(5) -0.017(5) -0.016(4)
O62_1 0.041(3) 0.048(3) 0.130(5) -0.029(3) -0.005(3) -0.014(3)
O63_1 0.075(4) 0.042(3) 0.095(5) 0.001(3) -0.029(4) -0.018(3)
O64_1 0.126(7) 0.079(5) 0.126(7) 0.011(5) -0.054(6) -0.014(5)
O65_1 0.118(7) 0.106(7) 0.184(9) -0.014(6) 0.004(6) -0.073(6)
O66_1 0.067(4) 0.044(3) 0.097(5) -0.003(3) -0.024(3) -0.013(3)
O67_1 0.082(4) 0.085(5) 0.095(5) -0.007(4) -0.028(4) -0.046(4)
O68_1 0.139(7) 0.071(5) 0.156(8) -0.049(5) 0.009(6) -0.040(5)
O69_1 0.113(6) 0.149(8) 0.138(7) -0.003(6) -0.059(5) -0.079(6)
O70_1 0.070(4) 0.067(4) 0.100(5) -0.014(4) -0.020(4) -0.039(3)
O71_1 0.075(4) 0.062(4) 0.108(5) 0.001(4) -0.042(4) -0.029(4)
O72_1 0.077(4) 0.047(4) 0.104(5) -0.002(3) -0.042(4) -0.020(3)
O73_1 0.054(4) 0.075(5) 0.129(6) -0.017(4) -0.029(4) -0.030(4)
O74_1 0.055(4) 0.081(5) 0.116(6) -0.019(4) -0.019(4) -0.035(4)
O75_1 0.048(4) 0.055(4) 0.118(6) -0.011(4) -0.015(4) -0.005(3)
O76_1 0.036(3) 0.044(4) 0.123(6) -0.006(4) -0.005(4) -0.007(3)
C1A_1 0.048(5) 0.057(6) 0.093(7) -0.009(5) -0.028(5) -0.023(5)
C2A_1 0.060(6) 0.109(8) 0.100(8) -0.032(6) -0.014(6) -0.051(6)
C3A_1 0.060(7) 0.180(13) 0.145(11) -0.064(10) 0.005(7) -0.072(8)
C4A_1 0.095(10) 0.220(17) 0.176(14) -0.084(12) -0.019(9) -0.092(11)
C5A_1 0.047(6) 0.179(14) 0.174(13) -0.073(11) 0.001(7) -0.055(8)
C6A_1 0.074(8) 0.230(18) 0.171(13) -0.109(13) 0.014(8) -0.084(10)
C7A_1 0.061(7) 0.185(14) 0.160(12) -0.098(11) 0.021(7) -0.068(8)
C8A_1 0.090(10) 0.212(18) 0.209(16) -0.076(14) -0.014(10) -0.091(12)
C9A_1 0.084(11) 0.48(4) 0.53(4) -0.40(4) 0.068(17) -0.141(18)
C10A_1 0.105(14) 0.47(4) 0.62(5) -0.44(4) 0.10(2) -0.15(2)
C11A_1 0.071(9) 0.229(19) 0.240(18) -0.096(15) -0.023(10) -0.077(11)
C12A_1 0.077(10) 0.31(3) 0.33(3) -0.19(2) 0.018(12) -0.097(14)
C13A_1 0.100(12) 0.36(3) 0.44(4) -0.24(3) 0.010(17) -0.128(18)
C14A_1 0.086(9) 0.229(19) 0.229(18) -0.103(15) -0.004(10) -0.098(12)
C15A_1 0.075(9) 0.30(2) 0.216(17) -0.146(17) 0.027(10) -0.102(13)
C16A_1 0.083(9) 0.208(16) 0.182(14) -0.070(12) -0.019(9) -0.087(10)
C17A_1 0.041(5) 0.106(9) 0.150(11) -0.034(8) -0.012(6) -0.036(6)
C18A_1 0.065(7) 0.169(13) 0.173(13) -0.066(11) -0.006(8) -0.065(8)
C19A_1 0.070(8) 0.230(18) 0.241(18) -0.121(15) 0.001(10) -0.082(11)
C20A_1 0.045(6) 0.060(6) 0.116(9) -0.005(6) -0.017(6) -0.021(5)
C21B_1 0.058(5) 0.041(5) 0.087(7) -0.019(5) -0.013(5) -0.018(4)
C22B_1 0.082(6) 0.043(5) 0.094(7) -0.015(5) -0.015(5) -0.039(5)
C23B_1 0.144(10) 0.041(6) 0.149(10) 0.012(6) -0.083(9) -0.045(6)
C24B_1 0.203(15) 0.058(7) 0.171(13) 0.009(7) -0.114(11) -0.065(9)
C25B_1 0.134(10) 0.051(6) 0.130(10) 0.003(6) -0.047(8) -0.053(7)
C26B_1 0.163(11) 0.072(7) 0.110(9) 0.004(6) -0.059(8) -0.078(8)
C27B_1 0.151(11) 0.059(6) 0.113(9) -0.005(6) -0.051(8) -0.063(7)
C28B_1 0.177(13) 0.061(7) 0.175(12) 0.002(7) -0.086(10) -0.073(8)
C29B_1 0.35(3) 0.061(8) 0.33(2) 0.045(11) -0.25(2) -0.094(13)
C30B_1 0.39(3) 0.067(9) 0.36(3) 0.039(12) -0.30(2) -0.103(14)
C31B_1 0.181(13) 0.050(7) 0.167(12) -0.005(7) -0.082(11) -0.053(8)
C32B_1 0.56(4) 0.097(12) 0.41(3) 0.079(16) -0.39(3) -0.18(2)
C33B_1 0.53(4) 0.089(11) 0.41(3) 0.088(15) -0.37(3) -0.172(19)
C34B_1 0.177(13) 0.057(7) 0.143(11) 0.012(7) -0.079(10) -0.068(8)
C35B_1 0.207(15) 0.064(8) 0.218(16) 0.021(9) -0.135(13) -0.077(9)
C36B_1 0.201(14) 0.062(7) 0.159(12) 0.020(7) -0.108(11) -0.075(9)
C37B_1 0.115(8) 0.048(6) 0.103(8) -0.005(5) -0.033(7) -0.045(6)
C38B_1 0.203(14) 0.055(7) 0.141(11) 0.017(7) -0.101(10) -0.072(8)
C39B_1 0.269(19) 0.072(8) 0.186(14) 0.033(8) -0.139(14) -0.107(11)
C40B_1 0.078(6) 0.051(6) 0.097(8) -0.027(6) -0.025(6) -0.030(5)
C41C_1 0.058(6) 0.054(6) 0.059(6) -0.007(5) -0.009(5) -0.025(5)
C42C_1 0.077(7) 0.066(6) 0.076(7) -0.002(5) 0.002(5) -0.041(6)
C43C_1 0.086(8) 0.085(8) 0.102(9) 0.008(7) 0.034(7) -0.029(7)
C44C_1 0.104(9) 0.088(9) 0.129(11) 0.001(8) 0.035(8) -0.025(8)
C45C_1 0.101(9) 0.081(8) 0.092(8) 0.014(6) -0.006(7) -0.035(7)
C46C_1 0.102(10) 0.082(9) 0.135(11) 0.027(8) -0.007(8) -0.014(8)
C47C_1 0.075(7) 0.083(8) 0.105(9) 0.034(7) 0.009(6) -0.017(6)
C48C_1 0.120(11) 0.101(10) 0.110(10) 0.009(8) 0.018(8) -0.056(9)
C49C_1 0.145(14) 0.145(15) 0.196(17) 0.081(13) 0.064(13) -0.017(12)
C50C_1 0.137(13) 0.137(14) 0.194(17) 0.081(13) 0.065(12) -0.003(11)
C51C_1 0.124(11) 0.083(9) 0.108(10) 0.022(7) 0.022(8) -0.035(8)
C52C_1 0.105(12) 0.21(2) 0.27(2) 0.156(18) 0.017(13) -0.029(13)
C53C_1 0.104(11) 0.159(15) 0.220(19) 0.102(14) 0.028(12) -0.008(11)
C54C_1 0.113(10) 0.090(9) 0.086(8) 0.010(7) 0.012(7) -0.041(8)
C55C_1 0.142(12) 0.076(8) 0.152(13) 0.029(8) 0.035(10) -0.041(9)
C56C_1 0.111(9) 0.073(8) 0.112(10) 0.013(7) 0.019(8) -0.029(7)
C57C_1 0.115(9) 0.064(7) 0.069(7) 0.002(5) -0.013(6) -0.043(7)
C58C_1 0.092(9) 0.084(9) 0.142(12) 0.026(8) 0.009(8) -0.015(7)
C59C_1 0.087(8) 0.095(9) 0.146(12) 0.050(9) 0.012(8) -0.023(7)
C60C_1 0.102(8) 0.063(7) 0.062(6) -0.001(5) -0.014(6) -0.050(7)
C61D_1 0.074(7) 0.055(7) 0.074(7) -0.002(5) -0.009(5) -0.010(5)
C62D_1 0.095(8) 0.064(7) 0.079(7) 0.005(5) -0.034(6) -0.016(6)
C63D_1 0.160(12) 0.064(7) 0.134(11) 0.025(7) -0.085(10) -0.043(8)
C64D_1 0.188(15) 0.081(9) 0.130(11) 0.029(8) -0.092(11) -0.050(9)
C65D_1 0.146(12) 0.098(10) 0.098(9) 0.011(7) -0.061(8) -0.047(9)
C66D_1 0.215(17) 0.095(10) 0.195(16) 0.031(10) -0.136(14) -0.076(11)
C67D_1 0.169(13) 0.084(9) 0.136(11) 0.021(8) -0.091(10) -0.055(9)
C68D_1 0.188(15) 0.102(10) 0.126(11) 0.021(9) -0.092(11) -0.053(10)
C69D_1 0.42(3) 0.170(17) 0.194(18) 0.086(14) -0.23(2) -0.18(2)
C70D_1 0.44(4) 0.187(19) 0.25(2) 0.112(16) -0.28(3) -0.20(2)
C71D_1 0.148(12) 0.097(10) 0.141(12) 0.028(9) -0.091(10) -0.044(9)
C72D_1 0.50(4) 0.21(2) 0.30(3) 0.14(2) -0.32(3) -0.24(3)
C73D_1 0.52(4) 0.19(2) 0.33(3) 0.14(2) -0.35(3) -0.22(3)
C74D_1 0.164(13) 0.098(10) 0.109(10) 0.029(8) -0.078(9) -0.061(9)
C75D_1 0.214(16) 0.106(10) 0.157(13) 0.028(9) -0.128(12) -0.083(11)
C76D_1 0.194(15) 0.073(8) 0.168(13) 0.003(8) -0.122(12) -0.043(9)
C77D_1 0.084(7) 0.069(7) 0.124(9) -0.009(7) -0.052(7) -0.021(6)
C78D_1 0.183(14) 0.095(9) 0.143(11) 0.035(8) -0.109(11) -0.083(10)
C79D_1 0.233(18) 0.105(10) 0.143(12) 0.032(9) -0.115(12) -0.092(12)
C80D_1 0.062(6) 0.059(6) 0.100(8) -0.012(6) -0.038(5) -0.019(5)
C81E_1 0.062(7) 0.033(5) 0.140(11) -0.015(6) -0.042(7) -0.001(5)
C82E_1 0.060(6) 0.055(6) 0.145(11) -0.016(7) -0.033(7) 0.004(5)
C83E_1 0.068(8) 0.077(8) 0.137(11) 0.007(7) 0.003(7) 0.009(6)
C84E_1 0.072(8) 0.094(10) 0.167(13) 0.005(9) 0.032(8) 0.018(7)
C85E_1 0.073(8) 0.053(7) 0.204(15) 0.012(8) -0.008(9) 0.008(6)
C86E_1 0.070(8) 0.064(8) 0.242(18) 0.019(9) 0.029(10) 0.012(7)
C87E_1 0.063(7) 0.062(7) 0.177(13) 0.022(8) 0.004(8) 0.005(6)
C88E_1 0.063(7) 0.060(7) 0.213(15) 0.002(9) -0.021(9) 0.020(6)
C89E_1 0.111(13) 0.101(12) 0.39(3) 0.057(16) 0.057(17) 0.050(10)
C90E_1 0.138(15) 0.116(14) 0.34(3) 0.061(16) 0.084(17) 0.077(12)
C91E_1 0.071(8) 0.057(7) 0.196(14) 0.007(8) -0.014(8) 0.019(6)
C92E_1 0.088(11) 0.065(10) 0.51(4) 0.048(16) 0.038(17) 0.022(9)
C93E_1 0.089(11) 0.078(10) 0.40(3) 0.048(15) 0.020(14) 0.036(8)
C94E_1 0.085(9) 0.065(8) 0.151(12) 0.005(8) 0.001(8) 0.009(7)
C95E_1 0.095(10) 0.068(8) 0.183(14) 0.007(9) 0.003(9) 0.030(7)
C96E_1 0.075(7) 0.069(7) 0.129(10) -0.003(7) -0.003(7) 0.013(6)
C97E_1 0.063(6) 0.038(5) 0.119(9) -0.008(5) -0.015(6) -0.004(5)
C98E_1 0.065(7) 0.067(8) 0.176(13) 0.004(8) 0.008(8) 0.011(6)
C99E_1 0.060(7) 0.065(8) 0.238(17) 0.001(9) 0.022(9) 0.013(6)
C100_1 0.070(7) 0.035(5) 0.104(9) -0.025(6) -0.026(6) -0.005(5)
C101_1 0.111(9) 0.042(5) 0.051(6) -0.012(4) -0.009(6) -0.023(6)
C102_1 0.103(8) 0.059(6) 0.060(6) -0.015(5) -0.009(6) -0.032(6)
C103_1 0.098(8) 0.117(10) 0.092(8) -0.056(7) 0.018(6) -0.058(8)
C104_1 0.138(11) 0.122(10) 0.092(9) -0.051(8) 0.002(8) -0.068(9)
C105_1 0.120(10) 0.098(9) 0.088(8) -0.053(7) -0.010(7) -0.032(8)
C106_1 0.101(9) 0.134(11) 0.094(9) -0.063(8) 0.004(7) -0.030(8)
C107_1 0.088(8) 0.111(9) 0.106(9) -0.063(8) -0.007(7) -0.030(7)
C108_1 0.137(12) 0.156(13) 0.084(8) -0.059(8) 0.002(8) -0.066(10)
C109_1 0.23(2) 0.60(5) 0.24(2) -0.32(3) 0.137(18) -0.27(3)
C110_1 0.22(2) 0.59(5) 0.32(3) -0.38(4) 0.12(2) -0.23(3)
C111_1 0.145(12) 0.119(11) 0.145(12) -0.087(9) -0.013(10) -0.047(10)
C112_1 0.160(16) 0.50(4) 0.24(2) -0.30(3) 0.046(15) -0.12(2)
C113_1 0.146(16) 0.63(5) 0.30(3) -0.39(4) 0.076(17) -0.15(2)
C114_1 0.131(11) 0.125(11) 0.079(8) -0.056(7) 0.013(8) -0.054(9)
C115_1 0.126(11) 0.171(14) 0.099(9) -0.078(9) 0.017(8) -0.073(10)
C116_1 0.116(10) 0.139(11) 0.108(9) -0.074(9) 0.018(8) -0.067(9)
C117_1 0.103(8) 0.075(7) 0.081(7) -0.033(6) -0.006(6) -0.030(6)
C118_1 0.097(9) 0.151(12) 0.116(10) -0.082(9) -0.002(7) -0.042(9)
C119_1 0.114(10) 0.163(14) 0.124(11) -0.086(10) -0.008(9) -0.045(10)
C120_1 0.102(8) 0.040(5) 0.064(6) -0.020(4) -0.022(6) -0.018(6)
N1_1 0.047(4) 0.049(4) 0.099(6) -0.021(4) 0.002(4) -0.018(4)
C121_1 0.063(6) 0.056(6) 0.124(9) -0.031(6) -0.016(6) -0.008(5)
C122_1 0.074(8) 0.067(8) 0.226(17) -0.042(9) -0.023(10) 0.003(6)
C123_1 0.097(10) 0.115(12) 0.218(18) -0.097(13) 0.000(11) -0.016(9)
C124_1 0.123(12) 0.129(12) 0.145(12) -0.077(10) 0.030(10) -0.043(10)
C125_1 0.087(8) 0.083(8) 0.087(8) -0.030(6) 0.002(6) -0.034(6)
N2_1 0.060(4) 0.040(4) 0.097(6) 0.006(4) -0.031(4) -0.023(4)
C126_1 0.074(7) 0.074(7) 0.091(8) 0.004(6) -0.026(6) -0.029(6)
C127_1 0.109(9) 0.100(9) 0.101(9) 0.020(7) -0.056(8) -0.040(8)
C128_1 0.082(8) 0.072(8) 0.186(14) 0.003(9) -0.059(9) -0.021(7)
C129_1 0.078(7) 0.054(6) 0.150(11) -0.007(7) -0.038(8) -0.009(6)
C130_1 0.066(6) 0.044(5) 0.108(8) 0.000(5) -0.023(6) -0.013(5)
N3_1 0.072(5) 0.062(5) 0.071(5) -0.018(4) -0.011(4) -0.034(4)
C131_1 0.105(8) 0.065(6) 0.077(7) -0.017(5) -0.015(6) -0.040(6)
C132_1 0.135(11) 0.090(9) 0.102(9) -0.048(7) -0.016(8) -0.041(8)
C133_1 0.161(14) 0.148(13) 0.093(9) -0.029(9) -0.034(9) -0.080(12)
C134_1 0.132(12) 0.130(12) 0.108(10) -0.021(9) -0.059(9) -0.024(9)
C135_1 0.090(8) 0.095(8) 0.083(8) -0.023(6) -0.033(6) -0.024(7)
N4_1 0.082(6) 0.060(5) 0.108(7) -0.029(5) 0.009(5) -0.032(5)
C136_1 0.117(10) 0.103(9) 0.109(10) -0.022(8) 0.019(8) -0.063(9)
C137_1 0.183(18) 0.146(15) 0.137(13) -0.024(11) 0.027(12) -0.093(15)
C138_1 0.167(17) 0.177(19) 0.184(19) -0.053(15) 0.051(15) -0.112(16)
C139_1 0.101(11) 0.141(14) 0.24(2) -0.071(13) -0.003(12) -0.066(11)
C140_1 0.088(9) 0.095(9) 0.153(12) -0.039(8) 0.006(8) -0.054(8)
N5_1 0.078(5) 0.048(4) 0.070(5) -0.008(4) -0.023(4) -0.013(4)
C141_1 0.083(7) 0.077(7) 0.093(8) -0.005(6) -0.033(6) -0.008(6)
C142_1 0.122(12) 0.137(13) 0.114(12) 0.021(9) -0.049(9) -0.024(10)
C143_1 0.185(18) 0.185(17) 0.108(12) 0.045(11) -0.058(12) -0.071(15)
C144_1 0.140(13) 0.219(18) 0.112(12) 0.051(11) -0.035(10) -0.102(13)
C145_1 0.127(10) 0.110(10) 0.082(8) 0.015(7) -0.024(7) -0.063(9)
N6_1 0.083(6) 0.052(5) 0.110(7) -0.027(5) -0.039(5) -0.018(4)
C146_1 0.099(9) 0.087(8) 0.132(10) -0.027(7) -0.052(8) -0.036(7)
C147_1 0.119(11) 0.133(13) 0.206(17) -0.045(12) -0.078(12) -0.042(10)
C148_1 0.147(14) 0.143(15) 0.208(19) -0.027(13) -0.113(14) -0.033(12)
C149_1 0.189(17) 0.131(13) 0.147(14) -0.017(10) -0.105(13) -0.039(12)
C150_1 0.107(9) 0.091(8) 0.108(9) -0.019(7) -0.056(8) -0.018(7)
N7_1 0.130(9) 0.058(6) 0.128(8) -0.026(6) -0.005(7) -0.025(6)
C151_1 0.206(18) 0.071(9) 0.182(15) -0.033(9) -0.037(13) -0.036(11)
C152_1 0.30(3) 0.068(13) 0.57(5) -0.06(2) -0.08(3) -0.041(17)
C153_1 0.30(3) 0.060(11) 0.33(3) -0.035(15) -0.05(3) -0.036(15)
C154_1 0.20(2) 0.068(12) 0.60(5) -0.01(2) -0.10(3) 0.005(14)
C155_1 0.160(15) 0.066(9) 0.27(2) -0.056(11) -0.001(15) -0.021(10)
N8_1 0.081(6) 0.079(6) 0.098(6) -0.003(5) -0.017(5) -0.040(5)
C156_1 0.117(10) 0.101(10) 0.139(11) 0.009(8) -0.044(9) -0.059(9)
C157_1 0.127(13) 0.171(17) 0.210(18) 0.015(14) -0.070(12) -0.083(13)
C158_1 0.185(18) 0.180(17) 0.170(15) 0.013(13) -0.052(14) -0.137(16)
C159_1 0.156(14) 0.105(11) 0.190(15) -0.029(10) -0.027(12) -0.083(11)
C160_1 0.118(10) 0.087(9) 0.126(10) -0.021(7) -0.008(8) -0.060(8)
N9_1 0.082(6) 0.072(6) 0.083(6) -0.004(4) -0.024(5) -0.024(5)
C161_1 0.086(8) 0.093(9) 0.105(9) -0.014(7) -0.022(7) -0.029(7)
C162_1 0.096(11) 0.127(13) 0.146(13) -0.016(10) -0.035(9) -0.009(9)
C163_1 0.100(11) 0.179(17) 0.145(13) 0.000(12) -0.045(10) -0.039(11)
C164_1 0.106(11) 0.161(15) 0.184(15) 0.011(12) -0.039(11) -0.083(11)
C165_1 0.111(10) 0.113(10) 0.113(10) 0.007(8) -0.041(8) -0.060(9)
N10_1 0.079(6) 0.092(7) 0.102(7) -0.023(5) -0.007(5) -0.032(5)
C166_1 0.149(14) 0.139(13) 0.141(13) -0.016(10) -0.010(10) -0.079(12)
C167_1 0.22(2) 0.18(2) 0.20(2) -0.040(16) 0.096(17) -0.086(18)
C168_1 0.19(2) 0.25(3) 0.21(2) -0.04(2) 0.088(18) -0.10(2)
C169_1 0.22(2) 0.27(3) 0.148(17) -0.094(18) 0.085(16) -0.07(2)
C170_1 0.136(13) 0.143(14) 0.171(16) -0.036(12) -0.019(11) -0.047(12)
N11_1 0.058(5) 0.037(4) 0.136(7) -0.008(5) -0.038(5) -0.013(4)
C171_1 0.089(7) 0.052(6) 0.131(9) 0.013(6) -0.038(7) -0.036(6)
C172_1 0.128(11) 0.042(6) 0.226(17) 0.002(8) -0.041(11) -0.043(7)
C173_1 0.106(10) 0.086(9) 0.204(16) 0.038(10) -0.039(10) -0.063(9)
C174_1 0.152(12) 0.092(9) 0.134(11) 0.011(8) -0.030(9) -0.073(10)
C175_1 0.107(9) 0.083(8) 0.125(10) 0.018(7) -0.036(8) -0.057(7)
N12_1 0.066(5) 0.051(5) 0.133(8) -0.014(5) -0.040(5) -0.021(4)
C176_1 0.101(9) 0.075(8) 0.136(11) -0.038(8) -0.027(8) -0.027(7)
C177_1 0.160(14) 0.102(11) 0.187(16) -0.066(11) -0.055(12) -0.025(10)
C178_1 0.157(16) 0.086(11) 0.31(3) -0.103(15) -0.063(16) -0.017(11)
C179_1 0.136(13) 0.080(10) 0.28(2) -0.051(12) -0.060(14) -0.043(10)
C180_1 0.095(8) 0.065(7) 0.166(12) -0.028(7) -0.048(8) -0.032(6)

loop_
_geom_bond_atom_site_label_1
_geom_bond_atom_site_label_2
_geom_bond_distance
_geom_bond_site_symmetry_2
_geom_bond_publ_flag
Fe11_1 O1_1 1.918(5) . ?
Fe11_1 O10_1 1.973(5) . ?
Fe11_1 O9_1 1.985(5) . ?
Fe11_1 O18_1 2.027(5) . ?
Fe11_1 O17_1 2.028(6) . ?
Fe11_1 N1_1 2.224(7) . ?
Fe11_1 Fe13_1 3.3176(16) . ?
Fe11_1 Fe12_1 3.3212(15) . ?
Fe12_1 O1_1 1.910(5) . ?
Fe12_1 O13_1 1.980(5) . ?
Fe12_1 O2_1 1.981(5) . ?
Fe12_1 O14_1 2.022(5) . ?
Fe12_1 O19_1 2.033(6) . ?
Fe12_1 N2_1 2.2000(18) . ?
Fe12_1 Fe13_1 3.3240(16) . ?
Fe13_1 O1_1 1.924(5) . ?
Fe13_1 O5_1 1.979(5) . ?
Fe13_1 O6_1 1.980(5) . ?
Fe13_1 O15_1 2.012(5) . ?
Fe13_1 O16_1 2.022(6) . ?
Fe13_1 N3_1 2.176(2) . ?
Fe21_1 O20_1 1.910(5) . ?
Fe21_1 O21_1 1.978(6) . ?
Fe21_1 O32_1 1.986(5) . ?
Fe21_1 O33_1 2.020(6) . ?
Fe21_1 O38_1 2.026(6) . ?
Fe21_1 N4_1 2.188(2) . ?
Fe21_1 Fe22_1 3.3176(18) . ?
Fe21_1 Fe23_1 3.3227(18) . ?
Fe22_1 O20_1 1.926(5) . ?
Fe22_1 O25_1 1.969(5) . ?
Fe22_1 O24_1 1.980(6) . ?
Fe22_1 O34_1 2.025(6) . ?
Fe22_1 O35_1 2.039(6) . ?
Fe22_1 N5_1 2.172(2) . ?
Fe22_1 Fe23_1 3.3155(17) . ?
Fe23_1 O20_1 1.912(5) . ?
Fe23_1 O28_1 1.971(6) . ?
Fe23_1 O29_1 1.985(6) . ?
Fe23_1 O36_1 1.999(6) . ?
Fe23_1 O37_1 2.022(7) . ?
Fe23_1 N6_1 2.1965(19) . ?
Fe31_1 O67W_1 1.684(8) 1_554 ?
Fe31_1 O39_1 1.918(5) . ?
Fe31_1 O51_1 1.968(7) . ?
Fe31_1 O40_1 1.982(8) . ?
Fe31_1 O52_1 1.996(7) . ?
Fe31_1 O57_1 2.014(7) . ?
Fe31_1 N7_1 2.1808(19) . ?
Fe31_1 Fe33_1 3.3207(18) . ?
Fe31_1 Fe32_1 3.3209(18) . ?
Fe32_1 O39_1 1.912(6) . ?
Fe32_1 O43_1 1.978(6) . ?
Fe32_1 O44_1 1.980(5) . ?
Fe32_1 O54_1 2.008(6) . ?
Fe32_1 O53_1 2.011(6) . ?
Fe32_1 N8_1 2.188(2) . ?
Fe32_1 Fe33_1 3.3189(19) . ?
Fe33_1 O39_1 1.921(6) . ?
Fe33_1 O48_1 1.969(6) . ?
Fe33_1 O47_1 1.975(6) . ?
Fe33_1 O55_1 2.016(6) . ?
Fe33_1 O56_1 2.021(6) . ?
Fe33_1 N9_1 2.204(2) . ?
Fe41_1 O58_1 1.914(6) . ?
Fe41_1 O67_1 1.970(6) . ?
Fe41_1 O66_1 1.979(6) . ?
Fe41_1 O74_1 2.015(6) . ?
Fe41_1 O75_1 2.023(6) . ?
Fe41_1 N10_1 2.215(2) . ?
Fe41_1 Fe42_1 3.3157(19) . ?
Fe41_1 Fe43_1 3.3209(19) . ?
Fe42_1 O58_1 1.922(5) . ?
Fe42_1 O70_1 1.981(6) . ?
Fe42_1 O59_1 1.984(6) . ?
Fe42_1 O76_1 2.002(6) . ?
Fe42_1 O71_1 2.018(7) . ?
Fe42_1 N11_1 2.191(2) . ?
Fe42_1 Fe43_1 3.3169(16) . ?
Fe43_1 O58_1 1.912(5) . ?
Fe43_1 O62_1 1.965(6) . ?
Fe43_1 O63_1 1.968(6) . ?
Fe43_1 O72_1 2.007(6) . ?
Fe43_1 O73_1 2.043(7) . ?
Fe43_1 N12_1 2.182(2) . ?
S112_1 O11_1 1.415(7) . ?
S112_1 O12_1 1.455(6) . ?
S112_1 O13_1 1.498(6) . ?
S112_1 O10_1 1.505(6) . ?
S113_1 O8_1 1.415(7) . ?
S113_1 O7_1 1.439(8) . ?
S113_1 O9_1 1.481(6) . ?
S113_1 O6_1 1.486(6) . ?
S123_1 O3_1 1.437(7) . ?
S123_1 O4_1 1.471(7) . ?
S123_1 O2_1 1.482(6) . ?
S123_1 O5_1 1.495(6) . ?
S212_1 O22_1 1.420(7) . ?
S212_1 O23_1 1.461(9) . ?
S212_1 O21_1 1.471(6) . ?
S212_1 O24_1 1.499(6) . ?
S213_1 O30_1 1.433(8) . ?
S213_1 O31_1 1.456(6) . ?
S213_1 O32_1 1.487(6) . ?
S213_1 O29_1 1.488(6) . ?
S223_1 O27_1 1.429(8) . ?
S223_1 O26_1 1.455(9) . ?
S223_1 O28_1 1.479(6) . ?
S223_1 O25_1 1.492(6) . ?
S312_1 O41_1 1.420(9) . ?
S312_1 O42_1 1.461(10) . ?
S312_1 O40_1 1.483(8) . ?
S312_1 O43_1 1.488(7) . ?
S312_1 O67W_1 1.925(11) 1_554 ?
S313_1 O50_1 1.445(9) . ?
S313_1 O49_1 1.449(10) . ?
S313_1 O48_1 1.494(6) . ?
S313_1 O51_1 1.495(8) . ?
S323_1 O46_1 1.431(7) . ?
S323_1 O45_1 1.450(8) . ?
S323_1 O47_1 1.497(6) . ?
S323_1 O44_1 1.501(6) . ?
S323_1 O92W_1 2.033(11) 2_675 ?
S412_1 O69_1 1.431(7) . ?
S412_1 O68_1 1.445(8) . ?
S412_1 O70_1 1.494(7) . ?
S412_1 O67_1 1.494(7) . ?
S413_1 O65_1 1.456(8) . ?
S413_1 O64_1 1.458(8) . ?
S413_1 O63_1 1.493(7) . ?
S413_1 O66_1 1.494(6) . ?
S423_1 O60_1 1.444(8) . ?
S423_1 O61_1 1.477(7) . ?
S423_1 O59_1 1.492(6) . ?
S423_1 O62_1 1.507(6) . ?
O14_1 C21B_1 1.255(10) . ?
O15_1 C21B_1 1.254(10) . ?
O16_1 C1A_1 1.229(10) . ?
O17_1 C1A_1 1.264(10) . ?
O18_1 C41C_1 1.260(9) . ?
O19_1 C41C_1 1.253(10) . ?
O33_1 C100_1 1.278(12) . ?
O34_1 C100_1 1.229(12) . ?
O35_1 C40B_1 1.249(10) . ?
O36_1 C40B_1 1.238(11) . ?
O37_1 C120_1 1.248(12) . ?
O38_1 C120_1 1.260(11) . ?
O40_1 O67W_1 1.108(14) 1_554 ?
O45_1 O92W_1 1.262(12) 2_675 ?
O52_1 C61D_1 1.249(12) . ?
O53_1 C61D_1 1.275(11) . ?
O54_1 C101_1 1.269(12) . ?
O55_1 C101_1 1.261(12) . ?
O56_1 C60C_1 1.239(11) . ?
O57_1 C60C_1 1.265(11) . ?
O71_1 C80D_1 1.243(10) . ?
O72_1 C80D_1 1.253(11) . ?
O73_1 C20A_1 1.236(12) . ?
O74_1 C20A_1 1.249(12) . ?
O75_1 C81E_1 1.283(13) . ?
O76_1 C81E_1 1.207(13) . ?
C1A_1 C2A_1 1.496(12) . ?
C2A_1 C7A_1 1.379(11) . ?
C2A_1 C3A_1 1.393(10) . ?
C3A_1 C4A_1 1.3900 . ?
C3A_1 H12A_1 0.9300 . ?
C4A_1 C5A_1 1.3900 . ?
C4A_1 H13A_1 0.9300 . ?
C5A_1 C6A_1 1.3900 . ?
C5A_1 C8A_1 1.5030 . ?
C6A_1 C7A_1 1.3900 . ?
C6A_1 H15A_1 0.9300 . ?
C7A_1 H16A_1 0.9300 . ?
C8A_1 C9A_1 1.3900 . ?
C8A_1 C13A_1 1.3900 . ?
C9A_1 C10A_1 1.3900 . ?
C9A_1 H18A_1 0.9300 . ?
C10A_1 C11A_1 1.3900 . ?
C10A_1 H19A_1 0.9300 . ?
C11A_1 C12A_1 1.3900 . ?
C11A_1 C14A_1 1.5477 . ?
C12A_1 C13A_1 1.3900 . ?
C12A_1 H21A_1 0.9300 . ?
C13A_1 H22A_1 0.9300 . ?
C14A_1 C15A_1 1.3900 . ?
C14A_1 C19A_1 1.3900 . ?
C15A_1 C16A_1 1.3900 . ?
C15A_1 H24A_1 0.9300 . ?
C16A_1 C17A_1 1.3900 . ?
C16A_1 H25A_1 0.9300 . ?
C17A_1 C18A_1 1.3900 . ?
C17A_1 C20A_1 1.459(10) . ?
C18A_1 C19A_1 1.3899 . ?
C18A_1 H27A_1 0.9300 . ?
C19A_1 H28A_1 0.9300 . ?
C21B_1 C22B_1 1.512(11) . ?
C22B_1 C23B_1 1.376(10) . ?
C22B_1 C27B_1 1.387(9) . ?
C23B_1 C24B_1 1.3900 . ?
C23B_1 H12B_1 0.9300 . ?
C24B_1 C25B_1 1.3900 . ?
C24B_1 H13B_1 0.9300 . ?
C25B_1 C26B_1 1.3900 . ?
C25B_1 C28B_1 1.5181 . ?
C26B_1 C27B_1 1.3900 . ?
C26B_1 H15B_1 0.9300 . ?
C27B_1 H16B_1 0.9300 . ?
C28B_1 C29B_1 1.3900 . ?
C28B_1 C33B_1 1.3901 . ?
C29B_1 C30B_1 1.3900 . ?
C29B_1 H18B_1 0.9300 . ?
C30B_1 C31B_1 1.3899 . ?
C30B_1 H19B_1 0.9300 . ?
C31B_1 C32B_1 1.3900 . ?
C31B_1 C34B_1 1.5113 . ?
C32B_1 C33B_1 1.3900 . ?
C32B_1 H21B_1 0.9300 . ?
C33B_1 H22B_1 0.9300 . ?
C34B_1 C35B_1 1.3900 . ?
C34B_1 C39B_1 1.3900 . ?
C35B_1 C36B_1 1.3900 . ?
C35B_1 H24B_1 0.9300 . ?
C36B_1 C37B_1 1.3901 . ?
C36B_1 H25B_1 0.9300 . ?
C37B_1 C38B_1 1.3900 . ?
C37B_1 C40B_1 1.508(9) . ?
C38B_1 C39B_1 1.3901 . ?
C38B_1 H27B_1 0.9300 . ?
C39B_1 H28B_1 0.9300 . ?
C41C_1 C42C_1 1.479(12) . ?
C42C_1 C43C_1 1.381(10) . ?
C42C_1 C47C_1 1.395(10) . ?
C43C_1 C44C_1 1.3900 . ?
C43C_1 H12C_1 0.9300 . ?
C44C_1 C45C_1 1.3900 . ?
C44C_1 H13C_1 0.9300 . ?
C45C_1 C46C_1 1.3900 . ?
C45C_1 C48C_1 1.5159 . ?
C46C_1 C47C_1 1.3900 . ?
C46C_1 H15C_1 0.9300 . ?
C47C_1 H16C_1 0.9300 . ?
C48C_1 C49C_1 1.3900 . ?
C48C_1 C53C_1 1.3900 . ?
C49C_1 C50C_1 1.3900 . ?
C49C_1 H18C_1 0.9300 . ?
C50C_1 C51C_1 1.3900 . ?
C50C_1 H19C_1 0.9300 . ?
C51C_1 C52C_1 1.3900 . ?
C51C_1 C54C_1 1.5180 . ?
C52C_1 C53C_1 1.3900 . ?
C52C_1 H21C_1 0.9300 . ?
C53C_1 H22C_1 0.9300 . ?
C54C_1 C55C_1 1.3900 . ?
C54C_1 C59C_1 1.3901 . ?
C55C_1 C56C_1 1.3900 . ?
C55C_1 H24C_1 0.9300 . ?
C56C_1 C57C_1 1.3900 . ?
C56C_1 H25C_1 0.9300 . ?
C57C_1 C58C_1 1.3899 . ?
C57C_1 C60C_1 1.500(10) . ?
C58C_1 C59C_1 1.3900 . ?
C58C_1 H27C_1 0.9300 . ?
C59C_1 H28C_1 0.9300 . ?
C61D_1 C62D_1 1.516(14) . ?
C62D_1 C67D_1 1.379(12) . ?
C62D_1 C63D_1 1.390(11) . ?
C63D_1 C64D_1 1.3900 . ?
C63D_1 H12D_1 0.9300 . ?
C64D_1 C65D_1 1.3899 . ?
C64D_1 H13D_1 0.9300 . ?
C65D_1 C66D_1 1.3900 . ?
C65D_1 C68D_1 1.5303 . ?
C66D_1 C67D_1 1.3900 . ?
C66D_1 H15D_1 0.9300 . ?
C67D_1 H16D_1 0.9300 . ?
C68D_1 C73D_1 1.3900 . ?
C68D_1 C69D_1 1.3900 . ?
C69D_1 C70D_1 1.3900 . ?
C69D_1 H18D_1 0.9300 . ?
C70D_1 C71D_1 1.3899 . ?
C70D_1 H19D_1 0.9300 . ?
C71D_1 C72D_1 1.3900 . ?
C71D_1 C74D_1 1.5022 . ?
C72D_1 C73D_1 1.3900 . ?
C72D_1 H21D_1 0.9300 . ?
C73D_1 H22D_1 0.9300 . ?
C74D_1 C79D_1 1.3900 . ?
C74D_1 C75D_1 1.3900 . ?
C75D_1 C76D_1 1.3900 . ?
C75D_1 H24D_1 0.9300 . ?
C76D_1 C77D_1 1.3900 . ?
C76D_1 H25D_1 0.9300 . ?
C77D_1 C78D_1 1.3900 . ?
C77D_1 C80D_1 1.525(10) . ?
C78D_1 C79D_1 1.3900 . ?
C78D_1 H27D_1 0.9300 . ?
C79D_1 H28D_1 0.9300 . ?
C81E_1 C82E_1 1.531(13) . ?
C82E_1 C87E_1 1.366(12) . ?
C82E_1 C83E_1 1.405(13) . ?
C83E_1 C84E_1 1.3900 . ?
C83E_1 H12E_1 0.9300 . ?
C84E_1 C85E_1 1.3900 . ?
C84E_1 H13E_1 0.9300 . ?
C85E_1 C86E_1 1.3900 . ?
C85E_1 C88E_1 1.5181 . ?
C86E_1 C87E_1 1.3900 . ?
C86E_1 H15E_1 0.9300 . ?
C87E_1 H16E_1 0.9300 . ?
C88E_1 C89E_1 1.3900 . ?
C88E_1 C93E_1 1.3900 . ?
C89E_1 C90E_1 1.3900 . ?
C89E_1 H18E_1 0.9300 . ?
C90E_1 C91E_1 1.3900 . ?
C90E_1 H19E_1 0.9300 . ?
C91E_1 C92E_1 1.3900 . ?
C91E_1 C94E_1 1.5224 . ?
C92E_1 C93E_1 1.3900 . ?
C92E_1 H21E_1 0.9300 . ?
C93E_1 H22E_1 0.9300 . ?
C94E_1 C95E_1 1.3900 . ?
C94E_1 C99E_1 1.3900 . ?
C95E_1 C96E_1 1.3900 . ?
C95E_1 H24E_1 0.9300 . ?
C96E_1 C97E_1 1.3900 . ?
C96E_1 H25E_1 0.9300 . ?
C97E_1 C98E_1 1.3900 . ?
C97E_1 C100_1 1.495(9) . ?
C98E_1 C99E_1 1.3900 . ?
C98E_1 H27E_1 0.9300 . ?
C99E_1 H28E_1 0.9300 . ?
C101_1 C102_1 1.512(12) . ?
C102_1 C103_1 1.369(11) . ?
C102_1 C107_1 1.399(11) . ?
C103_1 C104_1 1.3900 . ?
C103_1 H12F_1 0.9300 . ?
C104_1 C105_1 1.3900 . ?
C104_1 H13F_1 0.9300 . ?
C105_1 C106_1 1.3900 . ?
C105_1 C108_1 1.5281 . ?
C106_1 C107_1 1.3900 . ?
C106_1 H15F_1 0.9300 . ?
C107_1 H16F_1 0.9300 . ?
C108_1 C109_1 1.3900 . ?
C108_1 C113_1 1.3900 . ?
C109_1 C110_1 1.3900 . ?
C109_1 H18F_1 0.9300 . ?
C110_1 C111_1 1.3900 . ?
C110_1 H19F_1 0.9300 . ?
C111_1 C112_1 1.3900 . ?
C111_1 C114_1 1.5197 . ?
C112_1 C113_1 1.3900 . ?
C112_1 H21F_1 0.9300 . ?
C113_1 H22F_1 0.9300 . ?
C114_1 C115_1 1.3900 . ?
C114_1 C119_1 1.3900 . ?
C115_1 C116_1 1.3900 . ?
C115_1 H24F_1 0.9300 . ?
C116_1 C117_1 1.3900 . ?
C116_1 H25F_1 0.9300 . ?
C117_1 C118_1 1.3900 . ?
C117_1 C120_1 1.487(10) . ?
C118_1 C119_1 1.3900 . ?
C118_1 H27F_1 0.9300 . ?
C119_1 H28F_1 0.9300 . ?
N1_1 C125_1 1.374(8) . ?
N1_1 C121_1 1.380(8) . ?
C121_1 C122_1 1.3900 . ?
C121_1 H111_1 0.9300 . ?
C122_1 C123_1 1.3900 . ?
C122_1 H112_1 0.9300 . ?
C123_1 C124_1 1.3900 . ?
C123_1 H113_1 0.9300 . ?
C124_1 C125_1 1.3900 . ?
C124_1 H114_1 0.9300 . ?
C125_1 H115_1 0.9300 . ?
N2_1 C130_1 1.3900 . ?
N2_1 C126_1 1.3900 . ?
C126_1 C127_1 1.3900 . ?
C126_1 H121_1 0.9300 . ?
C127_1 C128_1 1.3900 . ?
C127_1 H122_1 0.9300 . ?
C128_1 C129_1 1.3900 . ?
C128_1 H123_1 0.9300 . ?
C129_1 C130_1 1.3900 . ?
C129_1 H124_1 0.9300 . ?
C130_1 H125_1 0.9300 . ?
N3_1 C131_1 1.3900 . ?
N3_1 C135_1 1.3900 . ?
C131_1 C132_1 1.3900 . ?
C131_1 H131_1 0.9300 . ?
C132_1 C133_1 1.3900 . ?
C132_1 H132_1 0.9300 . ?
C133_1 C134_1 1.3900 . ?
C133_1 H133_1 0.9300 . ?
C134_1 C135_1 1.3900 . ?
C134_1 H134_1 0.9300 . ?
C135_1 H135_1 0.9300 . ?
N4_1 C136_1 1.3900 . ?
N4_1 C140_1 1.3900 . ?
C136_1 C137_1 1.3900 . ?
C136_1 H211_1 0.9300 . ?
C137_1 C138_1 1.3900 . ?
C137_1 H212_1 0.9300 . ?
C138_1 C139_1 1.3900 . ?
C138_1 H213_1 0.9300 . ?
C139_1 C140_1 1.3899 . ?
C139_1 H214_1 0.9300 . ?
C140_1 H215_1 0.9300 . ?
N5_1 C141_1 1.3900 . ?
N5_1 C145_1 1.3901 . ?
C141_1 C142_1 1.3900 . ?
C141_1 H221_1 0.9300 . ?
C142_1 C143_1 1.3900 . ?
C142_1 H222_1 0.9300 . ?
C143_1 C144_1 1.3900 . ?
C143_1 H223_1 0.9300 . ?
C144_1 C145_1 1.3900 . ?
C144_1 H224_1 0.9300 . ?
C145_1 H225_1 0.9300 . ?
N6_1 C146_1 1.3899 . ?
N6_1 C150_1 1.3900 . ?
C146_1 C147_1 1.3900 . ?
C146_1 H231_1 0.9300 . ?
C147_1 C148_1 1.3900 . ?
C147_1 H232_1 0.9300 . ?
C148_1 C149_1 1.3900 . ?
C148_1 H233_1 0.9300 . ?
C149_1 C150_1 1.3900 . ?
C149_1 H234_1 0.9300 . ?
C150_1 H235_1 0.9300 . ?
N7_1 C151_1 1.3899 . ?
N7_1 C155_1 1.3901 . ?
C151_1 C152_1 1.3900 . ?
C151_1 H311_1 0.9300 . ?
C152_1 C153_1 1.3900 . ?
C152_1 H312_1 0.9300 . ?
C153_1 C154_1 1.3900 . ?
C153_1 H313_1 0.9300 . ?
C154_1 C155_1 1.3900 . ?
C154_1 H314_1 0.9299 . ?
C155_1 H315_1 0.9300 . ?
N8_1 C160_1 1.3899 . ?
N8_1 C156_1 1.3900 . ?
C156_1 C157_1 1.3900 . ?
C156_1 H321_1 0.9300 . ?
C157_1 C158_1 1.3900 . ?
C157_1 H322_1 0.9299 . ?
C158_1 C159_1 1.3900 . ?
C158_1 H323_1 0.9300 . ?
C159_1 C160_1 1.3901 . ?
C159_1 H324_1 0.9300 . ?
C160_1 H325_1 0.9300 . ?
N9_1 C161_1 1.3899 . ?
N9_1 C165_1 1.3900 . ?
C161_1 C162_1 1.3900 . ?
C161_1 H331_1 0.9300 . ?
C162_1 C163_1 1.3901 . ?
C162_1 H332_1 0.9300 . ?
C163_1 C164_1 1.3900 . ?
C163_1 H333_1 0.9300 . ?
C164_1 C165_1 1.3900 . ?
C164_1 H334_1 0.9300 . ?
C165_1 H335_1 0.9300 . ?
N10_1 C170_1 1.3900 . ?
N10_1 C166_1 1.3901 . ?
C166_1 C167_1 1.3900 . ?
C166_1 H411_1 0.9300 . ?
C167_1 C168_1 1.3899 . ?
C167_1 H412_1 0.9300 . ?
C168_1 C169_1 1.3899 . ?
C168_1 H413_1 0.9300 . ?
C169_1 C170_1 1.3900 . ?
C169_1 H414_1 0.9300 . ?
C170_1 H415_1 0.9300 . ?
N11_1 C171_1 1.3900 . ?
N11_1 C175_1 1.3900 . ?
C171_1 C172_1 1.3900 . ?
C171_1 H421_1 0.9300 . ?
C172_1 C173_1 1.3900 . ?
C172_1 H422_1 0.9300 . ?
C173_1 C174_1 1.3900 . ?
C173_1 H423_1 0.9300 . ?
C174_1 C175_1 1.3900 . ?
C174_1 H424_1 0.9300 . ?
C175_1 H425_1 0.9300 . ?
N12_1 C180_1 1.3900 . ?
N12_1 C176_1 1.3900 . ?
C176_1 C177_1 1.3899 . ?
C176_1 H431_1 0.9300 . ?
C177_1 C178_1 1.3900 . ?
C177_1 H432_1 0.9300 . ?
C178_1 C179_1 1.3900 . ?
C178_1 H433_1 0.9300 . ?
C179_1 C180_1 1.3900 . ?
C179_1 H434_1 0.9300 . ?
C180_1 H435_1 0.9300 . ?
N13S_1 C181_1 1.3900 . ?
N13S_1 C185_1 1.3900 . ?
C181_1 C182_1 1.3900 . ?
C182_1 C183_1 1.3900 . ?
C183_1 C184_1 1.3900 . ?
C184_1 C185_1 1.3900 . ?
N14S_1 C186_1 1.3900 . ?
N14S_1 C190_1 1.3900 . ?
C186_1 C187_1 1.3900 . ?
C187_1 C188_1 1.3900 . ?
C188_1 C189_1 1.3900 . ?
C189_1 C190_1 1.3900 . ?
N18S_1 C206_1 1.3900 . ?
N18S_1 C210_1 1.3900 . ?
C206_1 C207_1 1.3900 . ?
C207_1 C208_1 1.3900 . ?
C208_1 C209_1 1.3900 . ?
C209_1 C210_1 1.3900 . ?
O52W_1 O93W_1 1.1742 . ?
O52W_1 O78W_1 1.3695 . ?
O52W_1 O99W_1 1.5921 . ?
O56W_1 O57W_1 1.5392 . ?
O56W_1 O58W_1 1.6483 . ?
O59W_1 O61W_1 1.5590 . ?
O60W_1 O98W_1 1.1918 . ?
O62W_1 O64W_1 1.8326 . ?
O65W_1 O66W_1 1.4709 . ?
O67W_1 O40_1 1.108(10) 1_556 ?
O67W_1 Fe31_1 1.684(8) 1_556 ?
O67W_1 S312_1 1.925(8) 1_556 ?
O68W_1 O70W_1 1.7579 . ?
O68W_1 O69W_1 1.7673 . ?
O74W_1 O76W_1 1.4960 . ?
O74W_1 O75W_1 1.5848 . ?
O77W_1 O97W_1 1.0178 . ?
O77W_1 O94W_1 1.6931 . ?
O78W_1 O93W_1 1.6201 . ?
O80W_1 O95W_1 0.9146 . ?
O92W_1 O45_1 1.263(10) 2_675 ?
O92W_1 S323_1 2.033(8) 2_675 ?
O93W_1 O99W_1 1.3090 . ?
O94W_1 O96W_1 1.2235 . ?
O94W_1 O97W_1 1.3835 . ?
O96W_1 O97W_1 1.5867 . ?
